data_7004238
loop_
_publ_author_name
'Kealey, Steven'
'Long, Nicholas J.'
'Miller, Philip W.'
'White, Andrew J. P.'
'Gee, Antony D.'

_publ_section_title
;
 ScorpoPhos: a novel phosphine-nitrogen ligand containing a
 tris(pyrazolyl)borate ligand core
;
_journal_issue 20
_journal_name_full 'Dalton Transactions'
_journal_page_first 2677
_journal_page_last 2679
_journal_paper_doi 10.1039/b804608p
_journal_year 2008
_chemical_absolute_configuration ad
_chemical_formula_moiety 'C66 H55 B N6 P3 Tl'
_chemical_formula_sum 'C66 H55 B N6 P3 Tl'
_chemical_formula_weight 1240.25
_chemical_name_systematic
;
?
;
_space_group_IT_number 143
_symmetry_cell_setting trigonal
_symmetry_space_group_name_Hall 'P 3'
_symmetry_space_group_name_H-M 'P 3'
_atom_sites_solution_hydrogens geom
_atom_sites_solution_primary direct
_atom_sites_solution_secondary difmap
_audit_creation_method SHELXL-97
_cell_angle_alpha 90.00
_cell_angle_beta 90.00
_cell_angle_gamma 120.00
_cell_formula_units_Z 9
_cell_length_a 38.2173(2)
_cell_length_b 38.2173(2)
_cell_length_c 10.39625(8)
_cell_measurement_reflns_used 73880
_cell_measurement_temperature 173(2)
_cell_measurement_theta_max 31.3480
_cell_measurement_theta_min 3.6880
_cell_volume 13150.05(14)
_computing_cell_refinement 'CrysAlis RED, Oxford Diffraction Ltd'
_computing_data_collection 'CrysAlis CCD, Oxford Diffraction Ltd'
_computing_data_reduction 'CrysAlis RED, Oxford Diffraction Ltd'
_computing_molecular_graphics 'Bruker SHELXTL'
_computing_publication_material 'Bruker SHELXTL'
_computing_structure_refinement 'SHELXL-97 (Sheldrick, 1997)'
_computing_structure_solution 'SHELXS-97 (Sheldrick, 1990)'
_diffrn_ambient_temperature 173(2)
_diffrn_detector_area_resol_mean 15.9863
_diffrn_measured_fraction_theta_full 0.991
_diffrn_measured_fraction_theta_max 0.960
_diffrn_measurement_device_type 'OD Xcalibur 3'
_diffrn_measurement_method 'phi and omega scans'
_diffrn_radiation_monochromator graphite
_diffrn_radiation_source 'Enhance (Mo) X-ray Source'
_diffrn_radiation_type MoK\a
_diffrn_radiation_wavelength 0.71073
_diffrn_reflns_av_R_equivalents 0.0461
_diffrn_reflns_av_sigmaI/netI 0.0627
_diffrn_reflns_limit_h_max 55
_diffrn_reflns_limit_h_min -54
_diffrn_reflns_limit_k_max 55
_diffrn_reflns_limit_k_min -54
_diffrn_reflns_limit_l_max 14
_diffrn_reflns_limit_l_min -15
_diffrn_reflns_number 173459
_diffrn_reflns_theta_full 31.00
_diffrn_reflns_theta_max 31.46
_diffrn_reflns_theta_min 3.69
_diffrn_standards_number 0
_exptl_absorpt_coefficient_mu 2.891
_exptl_absorpt_correction_T_max 1.00000
_exptl_absorpt_correction_T_min 0.63061
_exptl_absorpt_correction_type multi-scan
_exptl_absorpt_process_details
;
CrysAlis RED, Oxford Diffraction Ltd.,
Version 1.171.32.5 (release 08-05-2007 CrysAlis171 .NET)
(compiled May 8 2007,13:10:02)
Empirical absorption correction using spherical harmonics,
implemented in SCALE3 ABSPACK scaling algorithm.
;
_exptl_crystal_colour Colourless
_exptl_crystal_density_diffrn 1.410
_exptl_crystal_density_method 'not measured'
_exptl_crystal_description tablets
_exptl_crystal_F_000 5616
_exptl_crystal_size_max 0.30
_exptl_crystal_size_mid 0.26
_exptl_crystal_size_min 0.06
_refine_diff_density_max 1.384
_refine_diff_density_min -1.202
_refine_diff_density_rms 0.087
_refine_ls_abs_structure_details 'Flack H D (1983), Acta Cryst. A39, 876-881, 25653 Friedel pairs'
_refine_ls_abs_structure_Flack 0.1593(16)
_refine_ls_extinction_method none
_refine_ls_goodness_of_fit_ref 1.016
_refine_ls_hydrogen_treatment constr
_refine_ls_matrix_type full
_refine_ls_number_parameters 2095
_refine_ls_number_reflns 53602
_refine_ls_number_restraints 1
_refine_ls_restrained_S_all 1.016
_refine_ls_R_factor_all 0.0551
_refine_ls_R_factor_gt 0.0371
_refine_ls_shift/su_max 0.004
_refine_ls_shift/su_mean 0.001
_refine_ls_structure_factor_coef Fsqd
_refine_ls_weighting_details 'calc w=1/[\s^2^(Fo^2^)+(0.0328P)^2^+0.0000P] where P=(Fo^2^+2Fc^2^)/3'
_refine_ls_weighting_scheme calc
_refine_ls_wR_factor_gt 0.0633
_refine_ls_wR_factor_ref 0.0696
_reflns_number_gt 42785
_reflns_number_total 53602
_reflns_threshold_expression >2sigma(I)
_cod_data_source_file b804608p.txt
_cod_data_source_block Compound_1
_cod_depositor_comments
;
The following automatic conversions were performed:
'_symmetry_cell_setting' value 'Trigonal' changed to 'trigonal' according
to '/home/saulius/struct/CIF-dictionaries/cif_core.dic' dictionary named
'cif_core.dic' version 2.4.1 from 2010-06-29.

Automatic conversion script
Id: cif_fix_enum 1527 2010-12-29 10:47:43Z saulius 
;
_cod_original_cell_volume 13150.1(3)
_cod_original_sg_symbol_H-M P3
_cod_database_code 7004238

loop_
_symmetry_equiv_pos_as_xyz
'x, y, z'
'-y, x-y, z'
'-x+y, -x, z'

loop_
_atom_site_label
_atom_site_type_symbol
_atom_site_fract_x
_atom_site_fract_y
_atom_site_fract_z
_atom_site_U_iso_or_equiv
_atom_site_adp_type
_atom_site_occupancy
_atom_site_symmetry_multiplicity
_atom_site_calc_flag
_atom_site_refinement_flags
_atom_site_disorder_assembly
_atom_site_disorder_group
Tl1A Tl 0.318841(4) 0.003523(4) -0.113666(13) 0.02791(3) Uani 1 1 d . . .
B1A B 0.32022(12) 0.00279(12) -0.4803(4) 0.0274(9) Uani 1 1 d . . .
H1A H 0.3208 0.0026 -0.5765 0.039(11) Uiso 1 1 calc R . .
P1A P 0.39051(3) -0.01791(3) -0.11198(9) 0.02801(19) Uani 1 1 d . . .
P2A P 0.34250(3) 0.09684(3) -0.12132(10) 0.0296(2) Uani 1 1 d . . .
P3A P 0.22488(3) -0.06792(3) -0.12299(10) 0.0301(2) Uani 1 1 d . . .
N1A N 0.37218(9) 0.03217(9) -0.3026(3) 0.0312(7) Uani 1 1 d . . .
N2A N 0.36380(9) 0.02699(9) -0.4308(3) 0.0292(7) Uani 1 1 d . . .
N3A N 0.29222(9) 0.02960(9) -0.3091(3) 0.0323(7) Uani 1 1 d . . .
N4A N 0.29563(9) 0.02327(9) -0.4359(3) 0.0314(7) Uani 1 1 d . . .
N5A N 0.29548(9) -0.04946(9) -0.3028(3) 0.0309(7) Uani 1 1 d . . .
N6A N 0.29921(10) -0.04100(9) -0.4321(3) 0.0330(7) Uani 1 1 d . . .
C7A C 0.40019(14) 0.04348(15) -0.6420(4) 0.0517(12) Uani 1 1 d . . .
H7A1 H 0.3921 0.0158 -0.6674 0.078 Uiso 1 1 calc R . .
H7A2 H 0.4278 0.0618 -0.6721 0.078 Uiso 1 1 calc R . .
H7A3 H 0.3817 0.0513 -0.6804 0.078 Uiso 1 1 calc R . .
C8A C 0.39877(12) 0.04585(12) -0.5001(4) 0.0362(9) Uani 1 1 d . . .
C9A C 0.43002(11) 0.06412(11) -0.4137(4) 0.0342(9) Uani 1 1 d . . .
H9AA H 0.4580 0.0800 -0.4331 0.041 Uiso 1 1 calc R . .
C10A C 0.41222(10) 0.05448(10) -0.2899(4) 0.0301(8) Uani 1 1 d . . .
C11A C 0.43182(10) 0.06515(11) -0.1647(4) 0.0325(8) Uani 1 1 d . . .
C12A C 0.42611(10) 0.03526(11) -0.0739(4) 0.0296(8) Uani 1 1 d . . .
C13A C 0.44651(11) 0.04778(12) 0.0448(4) 0.0353(9) Uani 1 1 d . . .
H13A H 0.4429 0.0280 0.1070 0.042 Uiso 1 1 calc R . .
C14A C 0.47158(12) 0.08797(13) 0.0723(4) 0.0423(10) Uani 1 1 d . . .
H14A H 0.4852 0.0958 0.1526 0.051 Uiso 1 1 calc R . .
C15A C 0.47689(13) 0.11711(13) -0.0175(5) 0.0494(11) Uani 1 1 d . . .
H15A H 0.4940 0.1449 0.0016 0.059 Uiso 1 1 calc R . .
C16A C 0.45722(11) 0.10563(11) -0.1344(4) 0.0403(10) Uani 1 1 d . . .
H16A H 0.4611 0.1258 -0.1953 0.048 Uiso 1 1 calc R . .
C17A C 0.41517(11) -0.02760(11) -0.2478(4) 0.0303(8) Uani 1 1 d . . .
C18A C 0.45591(12) -0.00525(13) -0.2731(4) 0.0383(9) Uani 1 1 d . . .
H18A H 0.4731 0.0161 -0.2170 0.046 Uiso 1 1 calc R . .
C19A C 0.47218(13) -0.01393(14) -0.3819(4) 0.0466(11) Uani 1 1 d . . .
H19A H 0.5001 0.0022 -0.4017 0.056 Uiso 1 1 calc R . .
C20A C 0.44736(17) -0.04583(16) -0.4588(5) 0.0603(13) Uani 1 1 d . . .
H20A H 0.4582 -0.0523 -0.5311 0.072 Uiso 1 1 calc R . .
C21A C 0.40592(17) -0.06906(16) -0.4313(5) 0.0657(15) Uani 1 1 d . . .
H21A H 0.3887 -0.0915 -0.4839 0.079 Uiso 1 1 calc R . .
C22A C 0.39047(15) -0.05898(13) -0.3272(4) 0.0480(11) Uani 1 1 d . . .
H22A H 0.3623 -0.0740 -0.3101 0.058 Uiso 1 1 calc R . .
C23A C 0.39800(10) -0.04450(10) 0.0229(4) 0.0298(8) Uani 1 1 d . . .
C24A C 0.42534(11) -0.05779(12) 0.0252(4) 0.0372(9) Uani 1 1 d . . .
H24A H 0.4427 -0.0527 -0.0464 0.045 Uiso 1 1 calc R . .
C25A C 0.42812(12) -0.07854(13) 0.1302(4) 0.0406(9) Uani 1 1 d . . .
H25A H 0.4472 -0.0876 0.1301 0.049 Uiso 1 1 calc R . .
C26A C 0.40352(14) -0.08602(13) 0.2337(4) 0.0459(10) Uani 1 1 d . . .
H26A H 0.4051 -0.1006 0.3053 0.055 Uiso 1 1 calc R . .
C27A C 0.37645(19) -0.0724(2) 0.2342(5) 0.078(2) Uani 1 1 d . . .
H27A H 0.3601 -0.0765 0.3079 0.094 Uiso 1 1 calc R . .
C28A C 0.37286(16) -0.05263(17) 0.1272(5) 0.0648(15) Uani 1 1 d . . .
H28A H 0.3530 -0.0447 0.1260 0.078 Uiso 1 1 calc R . .
C29A C 0.27286(16) 0.03409(17) -0.6510(4) 0.0599(13) Uani 1 1 d . . .
H29A H 0.3003 0.0498 -0.6859 0.090 Uiso 1 1 calc R . .
H29B H 0.2563 0.0452 -0.6831 0.090 Uiso 1 1 calc R . .
H29C H 0.2609 0.0058 -0.6782 0.090 Uiso 1 1 calc R . .
C30A C 0.27450(12) 0.03630(12) -0.5076(4) 0.0378(9) Uani 1 1 d . . .
C31A C 0.25686(12) 0.05102(12) -0.4249(4) 0.0414(10) Uani 1 1 d . . .
H31A H 0.2400 0.0618 -0.4466 0.050 Uiso 1 1 calc R . .
C32A C 0.26915(10) 0.04677(10) -0.3018(4) 0.0306(8) Uani 1 1 d . . .
C33A C 0.25975(11) 0.05800(11) -0.1761(4) 0.0341(9) Uani 1 1 d . . .
C34A C 0.28934(11) 0.08156(11) -0.0857(4) 0.0327(8) Uani 1 1 d . . .
C35A C 0.27757(13) 0.09130(12) 0.0296(4) 0.0379(9) Uani 1 1 d . . .
H35A H 0.2974 0.1068 0.0924 0.046 Uiso 1 1 calc R . .
C36A C 0.23729(14) 0.07853(14) 0.0535(5) 0.0500(12) Uani 1 1 d . . .
H36A H 0.2298 0.0856 0.1322 0.060 Uiso 1 1 calc R . .
C37A C 0.20835(13) 0.05596(14) -0.0346(5) 0.0518(12) Uani 1 1 d . . .
H37A H 0.1808 0.0476 -0.0178 0.062 Uiso 1 1 calc R . .
C38A C 0.21910(12) 0.04527(13) -0.1478(4) 0.0423(10) Uani 1 1 d . . .
H38A H 0.1987 0.0290 -0.2080 0.051 Uiso 1 1 calc R . .
C39A C 0.35481(11) 0.13220(11) -0.2552(4) 0.0320(8) Uani 1 1 d . . .
C40A C 0.33416(12) 0.15295(11) -0.2807(4) 0.0376(9) Uani 1 1 d . . .
H40A H 0.3118 0.1485 -0.2290 0.045 Uiso 1 1 calc R . .
C41A C 0.34652(13) 0.18017(12) -0.3823(4) 0.0425(10) Uani 1 1 d . . .
H41A H 0.3322 0.1940 -0.4004 0.051 Uiso 1 1 calc R . .
C42A C 0.37888(14) 0.18733(14) -0.4565(4) 0.0482(11) Uani 1 1 d . . .
H42A H 0.3872 0.2062 -0.5252 0.058 Uiso 1 1 calc R . .
C43A C 0.39947(14) 0.16708(16) -0.4315(4) 0.0551(12) Uani 1 1 d . . .
H43A H 0.4222 0.1722 -0.4826 0.066 Uiso 1 1 calc R . .
C44A C 0.38723(12) 0.13922(14) -0.3320(4) 0.0427(10) Uani 1 1 d . . .
H44A H 0.4012 0.1249 -0.3166 0.051 Uiso 1 1 calc R . .
C45A C 0.36934(11) 0.13034(11) 0.0136(4) 0.0299(8) Uani 1 1 d . . .
C46A C 0.38987(11) 0.17196(11) 0.0097(4) 0.0320(8) Uani 1 1 d . . .
H46A H 0.3897 0.1853 -0.0674 0.038 Uiso 1 1 calc R . .
C47A C 0.41067(11) 0.19477(12) 0.1158(4) 0.0371(9) Uani 1 1 d . . .
H47A H 0.4249 0.2234 0.1105 0.045 Uiso 1 1 calc R . .
C48A C 0.41085(12) 0.17621(13) 0.2286(4) 0.0435(10) Uani 1 1 d . . .
H48A H 0.4252 0.1920 0.3012 0.052 Uiso 1 1 calc R . .
C49A C 0.39027(16) 0.13457(15) 0.2368(5) 0.0594(13) Uani 1 1 d . . .
H49A H 0.3897 0.1216 0.3154 0.071 Uiso 1 1 calc R . .
C50A C 0.37037(14) 0.11175(13) 0.1294(4) 0.0515(12) Uani 1 1 d . . .
H50A H 0.3572 0.0831 0.1340 0.062 Uiso 1 1 calc R . .
C51A C 0.28023(16) -0.07731(15) -0.6431(4) 0.0540(12) Uani 1 1 d . . .
H51A H 0.2601 -0.0700 -0.6691 0.081 Uiso 1 1 calc R . .
H51B H 0.2719 -0.1047 -0.6732 0.081 Uiso 1 1 calc R . .
H51C H 0.3065 -0.0582 -0.6808 0.081 Uiso 1 1 calc R . .
C52A C 0.28367(11) -0.07590(12) -0.5005(4) 0.0374(9) Uani 1 1 d . . .
C53A C 0.27021(12) -0.10723(12) -0.4142(4) 0.0398(9) Uani 1 1 d . . .
H53A H 0.2582 -0.1352 -0.4333 0.048 Uiso 1 1 calc R . .
C54A C 0.27798(11) -0.08922(11) -0.2915(4) 0.0337(8) Uani 1 1 d . . .
C55A C 0.26801(11) -0.10866(10) -0.1638(4) 0.0327(8) Uani 1 1 d . . .
C56A C 0.24297(11) -0.10273(11) -0.0761(4) 0.0315(8) Uani 1 1 d . . .
C57A C 0.23501(12) -0.12141(11) 0.0431(4) 0.0361(9) Uani 1 1 d . . .
H57A H 0.2181 -0.1179 0.1023 0.043 Uiso 1 1 calc R . .
C58A C 0.25161(13) -0.14533(12) 0.0768(4) 0.0431(10) Uani 1 1 d . . .
H58A H 0.2463 -0.1575 0.1595 0.052 Uiso 1 1 calc R . .
C59A C 0.27564(13) -0.15164(12) -0.0083(5) 0.0474(11) Uani 1 1 d . . .
H59A H 0.2865 -0.1683 0.0148 0.057 Uiso 1 1 calc R . .
C60A C 0.28350(12) -0.13349(11) -0.1266(5) 0.0412(10) Uani 1 1 d . . .
H60A H 0.3000 -0.1379 -0.1852 0.049 Uiso 1 1 calc R . .
C61A C 0.19582(10) -0.09191(11) -0.2702(4) 0.0329(8) Uani 1 1 d . . .
C62A C 0.19756(12) -0.06607(13) -0.3657(4) 0.0449(10) Uani 1 1 d . . .
H62A H 0.2112 -0.0378 -0.3495 0.054 Uiso 1 1 calc R . .
C63A C 0.17975(14) -0.08051(17) -0.4854(5) 0.0598(13) Uani 1 1 d . . .
H63A H 0.1811 -0.0623 -0.5502 0.072 Uiso 1 1 calc R . .
C64A C 0.15996(14) -0.12174(17) -0.5087(5) 0.0568(13) Uani 1 1 d . . .
H64A H 0.1478 -0.1320 -0.5900 0.068 Uiso 1 1 calc R . .
C65A C 0.15797(12) -0.14756(14) -0.4139(5) 0.0501(12) Uani 1 1 d . . .
H65A H 0.1442 -0.1758 -0.4302 0.060 Uiso 1 1 calc R . .
C66A C 0.17567(11) -0.13337(12) -0.2943(4) 0.0371(9) Uani 1 1 d . . .
H66A H 0.1741 -0.1517 -0.2296 0.045 Uiso 1 1 calc R . .
C67A C 0.18763(11) -0.07529(11) -0.0003(4) 0.0340(8) Uani 1 1 d . . .
C68A C 0.19698(12) -0.04207(12) 0.0757(4) 0.0405(10) Uani 1 1 d . . .
H68A H 0.2220 -0.0179 0.0628 0.049 Uiso 1 1 calc R . .
C69A C 0.17091(14) -0.04300(14) 0.1701(4) 0.0497(11) Uani 1 1 d . . .
H69A H 0.1780 -0.0196 0.2204 0.060 Uiso 1 1 calc R . .
C70A C 0.13446(14) -0.07815(15) 0.1909(5) 0.0554(12) Uani 1 1 d . . .
H70A H 0.1164 -0.0790 0.2554 0.066 Uiso 1 1 calc R . .
C71A C 0.12466(14) -0.11147(16) 0.1179(5) 0.0645(15) Uani 1 1 d . . .
H71A H 0.0998 -0.1357 0.1325 0.077 Uiso 1 1 calc R . .
C72A C 0.15087(13) -0.11049(14) 0.0217(5) 0.0565(13) Uani 1 1 d . . .
H72A H 0.1435 -0.1339 -0.0288 0.068 Uiso 1 1 calc R . .
Tl1B Tl 0.348751(4) 0.350913(4) 0.024220(12) 0.02695(3) Uani 1 1 d . . .
B1B B 0.35041(12) 0.35106(12) 0.3897(5) 0.0304(10) Uani 1 1 d . . .
H1B H 0.3508 0.3510 0.4859 0.011(8) Uiso 1 1 calc R . .
P1B P 0.44689(3) 0.41331(3) 0.03332(10) 0.0298(2) Uani 1 1 d . . .
P2B P 0.28452(3) 0.38623(3) 0.04518(10) 0.0309(2) Uani 1 1 d . . .
P3B P 0.31349(3) 0.25354(3) 0.02948(9) 0.02657(19) Uani 1 1 d . . .
N1B N 0.38110(9) 0.40345(9) 0.2134(3) 0.0288(7) Uani 1 1 d . . .
N2B N 0.37406(9) 0.39509(9) 0.3424(3) 0.0292(7) Uani 1 1 d . . .
N3B N 0.29740(8) 0.32842(9) 0.2159(3) 0.0269(6) Uani 1 1 d . . .
N4B N 0.30598(9) 0.33112(9) 0.3439(3) 0.0283(6) Uani 1 1 d . . .
N5B N 0.37086(8) 0.31946(9) 0.2120(3) 0.0266(6) Uani 1 1 d . . .
N6B N 0.37020(9) 0.32693(9) 0.3396(3) 0.0300(7) Uani 1 1 d . . .
C7B C 0.38482(18) 0.43141(15) 0.5521(5) 0.0681(16) Uani 1 1 d . . .
H7B1 H 0.3568 0.4139 0.5794 0.102 Uiso 1 1 calc R . .
H7B2 H 0.3941 0.4592 0.5800 0.102 Uiso 1 1 calc R . .
H7B3 H 0.4020 0.4219 0.5909 0.102 Uiso 1 1 calc R . .
C8B C 0.38735(12) 0.43024(12) 0.4096(4) 0.0380(9) Uani 1 1 d . . .
C9B C 0.40364(13) 0.46137(12) 0.3224(4) 0.0416(10) Uani 1 1 d . . .
H9BA H 0.4155 0.4894 0.3401 0.050 Uiso 1 1 calc R . .
C10B C 0.39915(10) 0.44309(10) 0.2012(4) 0.0288(8) Uani 1 1 d . . .
C11B C 0.41146(11) 0.46204(10) 0.0718(4) 0.0305(8) Uani 1 1 d . . .
C12B C 0.43413(10) 0.45218(10) -0.0117(3) 0.0278(7) Uani 1 1 d . . .
C13B C 0.44395(11) 0.47082(11) -0.1323(4) 0.0363(9) Uani 1 1 d . . .
H13B H 0.4590 0.4644 -0.1909 0.044 Uiso 1 1 calc R . .
C14B C 0.43220(12) 0.49861(12) -0.1687(4) 0.0397(9) Uani 1 1 d . . .
H14B H 0.4391 0.5109 -0.2513 0.048 Uiso 1 1 calc R . .
C15B C 0.41028(12) 0.50824(12) -0.0831(4) 0.0411(10) Uani 1 1 d . . .
H15B H 0.4026 0.5275 -0.1063 0.049 Uiso 1 1 calc R . .
C16B C 0.39978(11) 0.48967(11) 0.0358(4) 0.0369(9) Uani 1 1 d . . .
H16B H 0.3844 0.4959 0.0936 0.044 Uiso 1 1 calc R . .
C17B C 0.47828(11) 0.43527(11) 0.1769(4) 0.0310(8) Uani 1 1 d . . .
C18B C 0.47647(14) 0.40803(14) 0.2685(4) 0.0458(10) Uani 1 1 d . . .
H18B H 0.4589 0.3799 0.2564 0.055 Uiso 1 1 calc R . .
C19B C 0.50026(17) 0.42186(17) 0.3773(5) 0.0616(14) Uani 1 1 d . . .
H19B H 0.4994 0.4031 0.4387 0.074 Uiso 1 1 calc R . .
C20B C 0.52499(15) 0.46232(17) 0.3974(5) 0.0584(13) Uani 1 1 d . . .
H20B H 0.5412 0.4715 0.4728 0.070 Uiso 1 1 calc R . .
C21B C 0.52652(13) 0.49002(14) 0.3086(4) 0.0495(11) Uani 1 1 d . . .
H21B H 0.5434 0.5181 0.3238 0.059 Uiso 1 1 calc R . .
C22B C 0.50347(12) 0.47673(12) 0.1976(4) 0.0376(9) Uani 1 1 d . . .
H22B H 0.5047 0.4957 0.1359 0.045 Uiso 1 1 calc R . .
C23B C 0.48353(11) 0.41752(11) -0.0899(4) 0.0317(8) Uani 1 1 d . . .
C24B C 0.52432(13) 0.44605(14) -0.0910(5) 0.0525(12) Uani 1 1 d . . .
H24B H 0.5349 0.4667 -0.0275 0.063 Uiso 1 1 calc R . .
C25B C 0.54978(13) 0.44494(15) -0.1832(5) 0.0586(13) Uani 1 1 d . . .
H25B H 0.5776 0.4651 -0.1834 0.070 Uiso 1 1 calc R . .
C26B C 0.53546(15) 0.41533(15) -0.2735(4) 0.0552(12) Uani 1 1 d . . .
H26B H 0.5530 0.4148 -0.3375 0.066 Uiso 1 1 calc R . .
C27B C 0.49560(16) 0.38626(16) -0.2714(5) 0.0635(14) Uani 1 1 d . . .
H27B H 0.4856 0.3651 -0.3330 0.076 Uiso 1 1 calc R . .
C28B C 0.46953(14) 0.38715(14) -0.1813(4) 0.0513(12) Uani 1 1 d . . .
H28B H 0.4418 0.3668 -0.1821 0.062 Uiso 1 1 calc R . .
C29B C 0.27114(14) 0.31309(15) 0.5566(4) 0.0518(12) Uani 1 1 d . . .
H29D H 0.2862 0.3004 0.5888 0.078 Uiso 1 1 calc R . .
H29E H 0.2433 0.2981 0.5882 0.078 Uiso 1 1 calc R . .
H29F H 0.2840 0.3411 0.5871 0.078 Uiso 1 1 calc R . .
C30B C 0.27108(11) 0.31261(11) 0.4128(4) 0.0329(8) Uani 1 1 d . . .
C31B C 0.23949(11) 0.29793(11) 0.3290(4) 0.0360(9) Uani 1 1 d . . .
H31B H 0.2115 0.2836 0.3491 0.043 Uiso 1 1 calc R . .
C32B C 0.25712(10) 0.30859(10) 0.2065(4) 0.0288(8) Uani 1 1 d . . .
C33B C 0.23863(10) 0.30197(11) 0.0779(3) 0.0272(7) Uani 1 1 d . . .
C34B C 0.24730(10) 0.33455(11) -0.0059(3) 0.0280(8) Uani 1 1 d . . .
C35B C 0.23004(11) 0.32585(12) -0.1275(4) 0.0330(8) Uani 1 1 d . . .
H35B H 0.2358 0.3474 -0.1849 0.040 Uiso 1 1 calc R . .
C36B C 0.20472(11) 0.28659(12) -0.1670(4) 0.0347(8) Uani 1 1 d . . .
H36B H 0.1932 0.2815 -0.2507 0.042 Uiso 1 1 calc R . .
C37B C 0.19599(11) 0.25468(12) -0.0852(4) 0.0377(9) Uani 1 1 d . . .
H37B H 0.1785 0.2276 -0.1122 0.045 Uiso 1 1 calc R . .
C38B C 0.21279(11) 0.26245(12) 0.0350(4) 0.0355(9) Uani 1 1 d . . .
H38B H 0.2068 0.2405 0.0909 0.043 Uiso 1 1 calc R . .
C39B C 0.26167(12) 0.39165(11) 0.1929(4) 0.0319(8) Uani 1 1 d . . .
C40B C 0.22024(13) 0.37428(12) 0.2146(4) 0.0394(9) Uani 1 1 d . . .
H40B H 0.2016 0.3594 0.1480 0.047 Uiso 1 1 calc R . .
C41B C 0.20624(16) 0.37863(15) 0.3323(5) 0.0547(13) Uani 1 1 d . . .
H41B H 0.1780 0.3667 0.3460 0.066 Uiso 1 1 calc R . .
C42B C 0.2324(2) 0.39982(16) 0.4293(5) 0.0654(15) Uani 1 1 d . . .
H42B H 0.2224 0.4025 0.5103 0.078 Uiso 1 1 calc R . .
C43B C 0.27358(18) 0.41737(15) 0.4086(5) 0.0620(14) Uani 1 1 d . . .
H43B H 0.2920 0.4325 0.4752 0.074 Uiso 1 1 calc R . .
C44B C 0.28801(14) 0.41295(12) 0.2910(4) 0.0451(10) Uani 1 1 d . . .
H44B H 0.3163 0.4247 0.2779 0.054 Uiso 1 1 calc R . .
C45B C 0.27781(11) 0.41804(11) -0.0738(4) 0.0360(9) Uani 1 1 d . . .
C46B C 0.24636(15) 0.42603(16) -0.0769(5) 0.0606(14) Uani 1 1 d . . .
H46B H 0.2252 0.4138 -0.0154 0.073 Uiso 1 1 calc R . .
C47B C 0.24525(16) 0.45167(17) -0.1689(5) 0.0678(15) Uani 1 1 d . . .
H47B H 0.2232 0.4565 -0.1710 0.081 Uiso 1 1 calc R . .
C48B C 0.27606(14) 0.47017(14) -0.2573(4) 0.0522(11) Uani 1 1 d . . .
H48B H 0.2755 0.4881 -0.3196 0.063 Uiso 1 1 calc R . .
C49B C 0.30734(13) 0.46257(13) -0.2547(4) 0.0453(10) Uani 1 1 d . . .
H49B H 0.3285 0.4751 -0.3160 0.054 Uiso 1 1 calc R . .
C50B C 0.30846(12) 0.43661(12) -0.1629(4) 0.0399(9) Uani 1 1 d . . .
H50B H 0.3305 0.4317 -0.1616 0.048 Uiso 1 1 calc R . .
C51B C 0.39364(18) 0.31419(19) 0.5509(4) 0.0688(16) Uani 1 1 d . . .
H51D H 0.4097 0.3426 0.5771 0.103 Uiso 1 1 calc R . .
H51E H 0.4070 0.2994 0.5803 0.103 Uiso 1 1 calc R . .
H51F H 0.3667 0.3022 0.5893 0.103 Uiso 1 1 calc R . .
C52B C 0.39000(12) 0.31172(12) 0.4071(3) 0.0326(8) Uani 1 1 d . . .
C53B C 0.40365(12) 0.29405(12) 0.3207(4) 0.0363(9) Uani 1 1 d . . .
H53B H 0.4186 0.2809 0.3387 0.044 Uiso 1 1 calc R . .
C54B C 0.39091(10) 0.29966(10) 0.2010(4) 0.0269(7) Uani 1 1 d . . .
C55B C 0.39722(11) 0.28676(10) 0.0722(4) 0.0277(7) Uani 1 1 d . . .
C56B C 0.36459(10) 0.26431(10) -0.0136(3) 0.0253(7) Uani 1 1 d . . .
C57B C 0.37335(11) 0.25387(11) -0.1332(4) 0.0328(8) Uani 1 1 d . . .
H57B H 0.3520 0.2392 -0.1924 0.039 Uiso 1 1 calc R . .
C58B C 0.41232(12) 0.26432(12) -0.1676(4) 0.0379(9) Uani 1 1 d . . .
H58B H 0.4174 0.2567 -0.2494 0.045 Uiso 1 1 calc R . .
C59B C 0.44425(12) 0.28617(12) -0.0822(4) 0.0417(10) Uani 1 1 d . . .
H59B H 0.4711 0.2934 -0.1052 0.050 Uiso 1 1 calc R . .
C60B C 0.43625(11) 0.29710(11) 0.0355(4) 0.0335(8) Uani 1 1 d . . .
H60B H 0.4580 0.3121 0.0933 0.040 Uiso 1 1 calc R . .
C61B C 0.30084(10) 0.21975(10) 0.1678(3) 0.0259(7) Uani 1 1 d . . .
C62B C 0.27284(13) 0.21963(14) 0.2549(4) 0.0443(10) Uani 1 1 d . . .
H62B H 0.2628 0.2377 0.2428 0.053 Uiso 1 1 calc R . .
C63B C 0.25966(14) 0.19322(16) 0.3589(4) 0.0549(12) Uani 1 1 d . . .
H63B H 0.2405 0.1932 0.4174 0.066 Uiso 1 1 calc R . .
C64B C 0.27410(14) 0.16727(15) 0.3776(4) 0.0514(12) Uani 1 1 d . . .
H64B H 0.2646 0.1490 0.4480 0.062 Uiso 1 1 calc R . .
C65B C 0.30249(13) 0.16764(12) 0.2940(4) 0.0405(9) Uani 1 1 d . . .
H65B H 0.3129 0.1500 0.3078 0.049 Uiso 1 1 calc R . .
C66B C 0.31561(11) 0.19374(12) 0.1905(4) 0.0348(8) Uani 1 1 d . . .
H66B H 0.3352 0.1939 0.1336 0.042 Uiso 1 1 calc R . .
C67B C 0.28197(10) 0.21899(10) -0.0980(3) 0.0264(7) Uani 1 1 d . . .
C68B C 0.27116(14) 0.23593(13) -0.1973(4) 0.0464(11) Uani 1 1 d . . .
H68B H 0.2812 0.2642 -0.1981 0.056 Uiso 1 1 calc R . .
C69B C 0.24570(16) 0.21192(14) -0.2962(4) 0.0565(13) Uani 1 1 d . . .
H69B H 0.2388 0.2241 -0.3636 0.068 Uiso 1 1 calc R . .
C70B C 0.23074(13) 0.17133(13) -0.2970(4) 0.0435(10) Uani 1 1 d . . .
H70B H 0.2137 0.1551 -0.3648 0.052 Uiso 1 1 calc R . .
C71B C 0.24081(12) 0.15432(12) -0.1976(4) 0.0402(9) Uani 1 1 d . . .
H71B H 0.2301 0.1259 -0.1962 0.048 Uiso 1 1 calc R . .
C72B C 0.26616(12) 0.17760(11) -0.0997(4) 0.0368(9) Uani 1 1 d . . .
H72B H 0.2728 0.1650 -0.0328 0.044 Uiso 1 1 calc R . .
Tl1C Tl 0.0000 0.0000 0.41555(2) 0.02976(5) Uani 1 3 d S . .
B1C B 0.0000 0.0000 0.0568(9) 0.0409(19) Uani 1 3 d S . .
H1C H 0.0000 0.0000 -0.0394 0.011(13) Uiso 1 3 calc SR . .
P1C P 0.08525(3) 0.09325(3) 0.38341(11) 0.0357(2) Uani 1 1 d . . .
N1C N 0.05188(9) 0.01825(9) 0.2324(3) 0.0346(7) Uani 1 1 d . . .
N2C N 0.04219(10) 0.00913(10) 0.1062(3) 0.0404(8) Uani 1 1 d . . .
C7C C 0.0692(2) -0.0036(2) -0.0978(6) 0.093(2) Uani 1 1 d . . .
H7C1 H 0.0452 -0.0300 -0.1134 0.140 Uiso 1 1 calc R . .
H7C2 H 0.0934 -0.0044 -0.1246 0.140 Uiso 1 1 calc R . .
H7C3 H 0.0672 0.0172 -0.1473 0.140 Uiso 1 1 calc R . .
C8C C 0.07215(15) 0.00643(15) 0.0447(5) 0.0582(13) Uani 1 1 d . . .
C9C C 0.10218(14) 0.01486(15) 0.1313(5) 0.0578(13) Uani 1 1 d . . .
H9CA H 0.1270 0.0155 0.1160 0.069 Uiso 1 1 calc R . .
C10C C 0.08863(11) 0.02243(11) 0.2478(4) 0.0355(9) Uani 1 1 d . . .
C11C C 0.10879(11) 0.03403(12) 0.3755(4) 0.0399(10) Uani 1 1 d . . .
C12C C 0.10975(11) 0.06567(11) 0.4463(4) 0.0413(10) Uani 1 1 d . . .
C13C C 0.12879(12) 0.07484(13) 0.5665(5) 0.0495(11) Uani 1 1 d . . .
H13C H 0.1294 0.0959 0.6171 0.059 Uiso 1 1 calc R . .
C14C C 0.14700(15) 0.05323(15) 0.6131(6) 0.0651(15) Uani 1 1 d . . .
H14C H 0.1597 0.0595 0.6950 0.078 Uiso 1 1 calc R . .
C15C C 0.14643(15) 0.02312(16) 0.5404(6) 0.0636(14) Uani 1 1 d . . .
H15C H 0.1592 0.0089 0.5711 0.076 Uiso 1 1 calc R . .
C16C C 0.12739(13) 0.01349(14) 0.4226(5) 0.0543(12) Uani 1 1 d . . .
H16C H 0.1270 -0.0076 0.3730 0.065 Uiso 1 1 calc R . .
C17C C 0.11586(12) 0.11605(12) 0.2396(5) 0.0442(10) Uani 1 1 d . . .
C18C C 0.15607(13) 0.12507(14) 0.2254(5) 0.0548(12) Uani 1 1 d . . .
H18C H 0.1691 0.1202 0.2952 0.066 Uiso 1 1 calc R . .
C19C C 0.17692(17) 0.14071(15) 0.1139(6) 0.0663(15) Uani 1 1 d . . .
H19C H 0.2041 0.1466 0.1072 0.080 Uiso 1 1 calc R . .
C20C C 0.1589(2) 0.14786(16) 0.0120(6) 0.0755(17) Uani 1 1 d . . .
H20C H 0.1733 0.1582 -0.0661 0.091 Uiso 1 1 calc R . .
C21C C 0.1193(2) 0.13992(19) 0.0229(6) 0.0804(18) Uani 1 1 d . . .
H21C H 0.1069 0.1456 -0.0468 0.096 Uiso 1 1 calc R . .
C22C C 0.09794(16) 0.12353(15) 0.1373(5) 0.0595(13) Uani 1 1 d . . .
H22C H 0.0707 0.1175 0.1439 0.071 Uiso 1 1 calc R . .
C23C C 0.10239(11) 0.13594(11) 0.4945(4) 0.0369(9) Uani 1 1 d . . .
C24C C 0.13756(13) 0.17358(13) 0.4826(5) 0.0537(12) Uani 1 1 d . . .
H24C H 0.1563 0.1777 0.4161 0.064 Uiso 1 1 calc R . .
C25C C 0.14544(14) 0.20436(13) 0.5645(6) 0.0613(14) Uani 1 1 d . . .
H25C H 0.1695 0.2297 0.5541 0.074 Uiso 1 1 calc R . .
C26C C 0.11874(15) 0.19938(13) 0.6637(5) 0.0529(12) Uani 1 1 d . . .
H26C H 0.1243 0.2212 0.7200 0.064 Uiso 1 1 calc R . .
C27C C 0.08432(15) 0.16255(15) 0.6789(5) 0.0569(12) Uani 1 1 d . . .
H27C H 0.0662 0.1585 0.7472 0.068 Uiso 1 1 calc R . .
C28C C 0.07609(14) 0.13106(13) 0.5936(5) 0.0499(11) Uani 1 1 d . . .
H28C H 0.0520 0.1058 0.6038 0.060 Uiso 1 1 calc R . .
Tl1D Tl 0.3333 0.6667 0.11931(3) 0.03354(6) Uani 1 3 d S . .
B1D B 0.3333 0.6667 -0.2460(8) 0.0358(17) Uani 1 3 d S . .
H1D H 0.3333 0.6667 -0.3422 0.027(16) Uiso 1 3 calc SR . .
P1D P 0.41893(3) 0.66447(3) 0.10580(11) 0.0353(2) Uani 1 1 d . . .
N1D N 0.34616(9) 0.62835(9) -0.0688(4) 0.0390(8) Uani 1 1 d . . .
N2D N 0.34133(10) 0.63286(9) -0.1961(3) 0.0374(7) Uani 1 1 d . . .
C7D C 0.3398(2) 0.60146(19) -0.4095(5) 0.0790(18) Uani 1 1 d . . .
H7D1 H 0.3123 0.5945 -0.4335 0.118 Uiso 1 1 calc R . .
H7D2 H 0.3453 0.5805 -0.4406 0.118 Uiso 1 1 calc R . .
H7D3 H 0.3592 0.6275 -0.4481 0.118 Uiso 1 1 calc R . .
C8D C 0.34395(14) 0.60443(13) -0.2674(5) 0.0515(12) Uani 1 1 d . . .
C9D C 0.35029(13) 0.58057(13) -0.1820(5) 0.0493(11) Uani 1 1 d . . .
H9DA H 0.3531 0.5579 -0.2024 0.059 Uiso 1 1 calc R . .
C10D C 0.35176(11) 0.59613(11) -0.0607(5) 0.0398(10) Uani 1 1 d . . .
C11D C 0.35961(12) 0.58366(12) 0.0652(5) 0.0416(10) Uani 1 1 d . . .
C12D C 0.38888(12) 0.61058(12) 0.1520(4) 0.0388(9) Uani 1 1 d . . .
C13D C 0.39423(15) 0.59640(15) 0.2719(5) 0.0530(12) Uani 1 1 d . . .
H13D H 0.4139 0.6144 0.3312 0.064 Uiso 1 1 calc R . .
C14D C 0.37011(16) 0.55550(16) 0.3016(6) 0.0603(14) Uani 1 1 d . . .
H14D H 0.3732 0.5459 0.3826 0.072 Uiso 1 1 calc R . .
C15D C 0.34231(18) 0.52922(16) 0.2174(6) 0.0689(16) Uani 1 1 d . . .
H15D H 0.3265 0.5014 0.2392 0.083 Uiso 1 1 calc R . .
C16D C 0.33680(14) 0.54261(13) 0.1001(5) 0.0553(13) Uani 1 1 d . . .
H16D H 0.3173 0.5238 0.0418 0.066 Uiso 1 1 calc R . .
C17D C 0.44409(11) 0.66042(11) -0.0399(4) 0.0373(9) Uani 1 1 d . . .
C18D C 0.45584(12) 0.63205(13) -0.0576(5) 0.0447(10) Uani 1 1 d . . .
H18D H 0.4524 0.6140 0.0104 0.054 Uiso 1 1 calc R . .
C19D C 0.47261(14) 0.62932(14) -0.1735(5) 0.0545(12) Uani 1 1 d . . .
H19D H 0.4808 0.6098 -0.1846 0.065 Uiso 1 1 calc R . .
C20D C 0.47709(14) 0.65553(15) -0.2721(5) 0.0559(12) Uani 1 1 d . . .
H20D H 0.4881 0.6538 -0.3521 0.067 Uiso 1 1 calc R . .
C21D C 0.46571(15) 0.68396(15) -0.2550(5) 0.0587(13) Uani 1 1 d . . .
H21D H 0.4690 0.7019 -0.3233 0.070 Uiso 1 1 calc R . .
C22D C 0.44958(13) 0.68681(13) -0.1399(5) 0.0472(11) Uani 1 1 d . . .
H22D H 0.4421 0.7069 -0.1287 0.057 Uiso 1 1 calc R . .
C23D C 0.45883(12) 0.68636(12) 0.2273(4) 0.0391(9) Uani 1 1 d . . .
C24D C 0.48961(14) 0.67708(17) 0.2450(5) 0.0612(13) Uani 1 1 d . . .
H24D H 0.4906 0.6573 0.1925 0.073 Uiso 1 1 calc R . .
C25D C 0.51892(15) 0.69701(19) 0.3402(5) 0.0689(15) Uani 1 1 d . . .
H25D H 0.5399 0.6909 0.3511 0.083 Uiso 1 1 calc R . .
C26D C 0.51758(17) 0.72515(18) 0.4174(5) 0.0703(15) Uani 1 1 d . . .
H26D H 0.5372 0.7379 0.4834 0.084 Uiso 1 1 calc R . .
C27D C 0.48865(19) 0.73502(18) 0.4006(6) 0.0764(17) Uani 1 1 d . . .
H27D H 0.4883 0.7552 0.4534 0.092 Uiso 1 1 calc R . .
C28D C 0.45888(15) 0.71572(15) 0.3054(5) 0.0571(13) Uani 1 1 d . . .
H28D H 0.4386 0.7229 0.2946 0.069 Uiso 1 1 calc R . .
Tl1E Tl 0.6667 0.3333 0.11128(3) 0.03246(6) Uani 1 3 d S . .
B1E B 0.6667 0.3333 -0.2572(6) 0.0295(15) Uani 1 3 d S . .
H1E H 0.6667 0.3333 -0.3534 0.010(13) Uiso 1 3 calc SR . .
P1E P 0.57411(3) 0.25822(3) 0.09921(10) 0.0325(2) Uani 1 1 d . . .
N1E N 0.61812(9) 0.32852(9) -0.0788(3) 0.0352(7) Uani 1 1 d . . .
N2E N 0.62790(10) 0.33195(10) -0.2068(3) 0.0363(7) Uani 1 1 d . . .
C7E C 0.60090(17) 0.33832(19) -0.4209(5) 0.0723(16) Uani 1 1 d . . .
H7E1 H 0.6268 0.3616 -0.4466 0.108 Uiso 1 1 calc R . .
H7E2 H 0.5787 0.3421 -0.4512 0.108 Uiso 1 1 calc R . .
H7E3 H 0.5984 0.3137 -0.4589 0.108 Uiso 1 1 calc R . .
C8E C 0.59916(13) 0.33463(13) -0.2755(4) 0.0442(10) Uani 1 1 d . . .
C9E C 0.57089(12) 0.33351(12) -0.1933(5) 0.0469(11) Uani 1 1 d . . .
H9EA H 0.5476 0.3352 -0.2142 0.056 Uiso 1 1 calc R . .
C10E C 0.58362(11) 0.32927(11) -0.0717(4) 0.0390(9) Uani 1 1 d . . .
C11E C 0.56363(10) 0.32482(12) 0.0561(4) 0.0384(9) Uani 1 1 d . . .
C12E C 0.55702(11) 0.29418(12) 0.1423(4) 0.0384(9) Uani 1 1 d . . .
C13E C 0.53905(12) 0.29245(15) 0.2611(5) 0.0521(12) Uani 1 1 d . . .
H13E H 0.5344 0.2718 0.3209 0.063 Uiso 1 1 calc R . .
C14E C 0.52782(13) 0.32110(17) 0.2921(5) 0.0585(14) Uani 1 1 d . . .
H14E H 0.5163 0.3202 0.3738 0.070 Uiso 1 1 calc R . .
C15E C 0.53340(14) 0.35050(17) 0.2053(6) 0.0655(16) Uani 1 1 d . . .
H15E H 0.5249 0.3693 0.2260 0.079 Uiso 1 1 calc R . .
C16E C 0.55144(12) 0.35284(14) 0.0876(5) 0.0530(12) Uani 1 1 d . . .
H16E H 0.5556 0.3734 0.0281 0.064 Uiso 1 1 calc R . .
C17E C 0.54450(11) 0.23542(11) -0.0471(4) 0.0336(8) Uani 1 1 d . . .
C18E C 0.56335(12) 0.22539(12) -0.1431(4) 0.0433(10) Uani 1 1 d . . .
H18E H 0.5893 0.2286 -0.1277 0.052 Uiso 1 1 calc R . .
C19E C 0.54477(14) 0.21082(14) -0.2601(5) 0.0553(12) Uani 1 1 d . . .
H19E H 0.5578 0.2038 -0.3246 0.066 Uiso 1 1 calc R . .
C20E C 0.50719(14) 0.20647(13) -0.2833(5) 0.0497(11) Uani 1 1 d . . .
H20E H 0.4945 0.1968 -0.3643 0.060 Uiso 1 1 calc R . .
C21E C 0.48811(13) 0.21611(13) -0.1896(5) 0.0472(11) Uani 1 1 d . . .
H21E H 0.4622 0.2129 -0.2059 0.057 Uiso 1 1 calc R . .
C22E C 0.50627(12) 0.23040(12) -0.0726(4) 0.0409(9) Uani 1 1 d . . .
H22E H 0.4928 0.2369 -0.0083 0.049 Uiso 1 1 calc R . .
C23E C 0.55123(12) 0.21842(11) 0.2210(4) 0.0376(9) Uani 1 1 d . . .
C24E C 0.50971(13) 0.19259(13) 0.2412(4) 0.0488(11) Uani 1 1 d . . .
H24E H 0.4906 0.1953 0.1901 0.059 Uiso 1 1 calc R . .
C25E C 0.49666(14) 0.16325(14) 0.3352(5) 0.0580(13) Uani 1 1 d . . .
H25E H 0.4685 0.1457 0.3478 0.070 Uiso 1 1 calc R . .
C26E C 0.52361(16) 0.15895(14) 0.4106(5) 0.0582(13) Uani 1 1 d . . .
H26E H 0.5142 0.1386 0.4751 0.070 Uiso 1 1 calc R . .
C27E C 0.56424(16) 0.18409(15) 0.3927(5) 0.0611(13) Uani 1 1 d . . .
H27E H 0.5830 0.1814 0.4457 0.073 Uiso 1 1 calc R . .
C28E C 0.57802(14) 0.21346(14) 0.2971(4) 0.0473(11) Uani 1 1 d . . .
H28E H 0.6062 0.2303 0.2841 0.057 Uiso 1 1 calc R . .

loop_
_atom_site_aniso_label
_atom_site_aniso_U_11
_atom_site_aniso_U_22
_atom_site_aniso_U_33
_atom_site_aniso_U_23
_atom_site_aniso_U_13
_atom_site_aniso_U_12
Tl1A 0.02698(7) 0.02770(7) 0.02838(7) -0.00041(6) 0.00012(6) 0.01315(5)
B1A 0.031(2) 0.037(2) 0.0095(18) -0.0019(15) 0.0014(15) 0.0138(17)
P1A 0.0251(4) 0.0301(5) 0.0300(5) 0.0021(4) 0.0020(4) 0.0147(4)
P2A 0.0322(5) 0.0264(4) 0.0313(5) -0.0006(4) -0.0009(4) 0.0153(4)
P3A 0.0252(4) 0.0292(5) 0.0300(5) -0.0019(4) 0.0009(4) 0.0092(4)
N1A 0.0247(14) 0.0364(16) 0.0318(18) 0.0022(13) 0.0025(13) 0.0147(13)
N2A 0.0298(15) 0.0354(16) 0.0199(16) 0.0022(12) 0.0015(12) 0.0143(14)
N3A 0.0315(16) 0.0345(16) 0.0324(18) 0.0026(13) 0.0013(13) 0.0178(14)
N4A 0.0324(16) 0.0389(17) 0.0214(16) 0.0029(13) -0.0041(13) 0.0167(14)
N5A 0.0291(15) 0.0282(15) 0.0284(17) -0.0025(13) -0.0010(13) 0.0091(13)
N6A 0.0349(17) 0.0362(17) 0.0258(17) -0.0061(14) 0.0003(13) 0.0162(14)
C7A 0.049(3) 0.065(3) 0.033(2) 0.006(2) 0.015(2) 0.023(2)
C8A 0.036(2) 0.039(2) 0.034(2) 0.0131(17) 0.0139(17) 0.0189(17)
C9A 0.0247(17) 0.035(2) 0.034(2) 0.0065(16) 0.0066(16) 0.0083(16)
C10A 0.0242(16) 0.0238(16) 0.042(2) 0.0061(15) 0.0005(15) 0.0118(14)
C11A 0.0241(17) 0.0327(19) 0.042(2) -0.0059(16) 0.0032(16) 0.0151(15)
C12A 0.0255(17) 0.0322(19) 0.032(2) 0.0008(15) 0.0046(15) 0.0149(15)
C13A 0.0306(19) 0.043(2) 0.032(2) -0.0012(17) -0.0025(16) 0.0183(17)
C14A 0.036(2) 0.042(2) 0.045(3) -0.009(2) -0.0039(19) 0.0157(19)
C15A 0.039(2) 0.035(2) 0.061(3) -0.014(2) -0.003(2) 0.0087(18)
C16A 0.0257(18) 0.0264(18) 0.058(3) 0.0013(18) -0.0029(18) 0.0052(15)
C17A 0.0326(18) 0.0357(19) 0.027(2) 0.0078(15) 0.0062(15) 0.0203(16)
C18A 0.039(2) 0.050(2) 0.034(2) 0.0037(18) 0.0006(17) 0.0281(19)
C19A 0.044(2) 0.066(3) 0.037(2) 0.019(2) 0.0098(19) 0.034(2)
C20A 0.080(4) 0.069(3) 0.041(3) -0.002(2) 0.020(3) 0.044(3)
C21A 0.070(3) 0.061(3) 0.040(3) -0.015(2) 0.016(2) 0.013(3)
C22A 0.055(3) 0.043(2) 0.033(2) -0.0015(19) 0.011(2) 0.015(2)
C23A 0.0290(17) 0.0305(18) 0.032(2) 0.0063(15) 0.0037(15) 0.0165(15)
C24A 0.0315(19) 0.050(2) 0.032(2) 0.0114(18) 0.0095(16) 0.0212(18)
C25A 0.041(2) 0.049(2) 0.042(2) 0.0018(19) -0.0001(18) 0.031(2)
C26A 0.059(3) 0.048(2) 0.036(2) 0.0085(19) 0.005(2) 0.031(2)
C27A 0.104(5) 0.124(5) 0.052(3) 0.051(3) 0.049(3) 0.091(4)
C28A 0.077(3) 0.089(4) 0.061(3) 0.038(3) 0.038(3) 0.067(3)
C29A 0.063(3) 0.080(4) 0.042(3) 0.012(3) -0.008(2) 0.039(3)
C30A 0.034(2) 0.041(2) 0.038(2) 0.0066(18) -0.0089(17) 0.0189(18)
C31A 0.033(2) 0.042(2) 0.048(3) 0.0077(19) -0.0024(18) 0.0182(18)
C32A 0.0229(16) 0.0258(17) 0.041(2) 0.0051(15) 0.0011(15) 0.0105(14)
C33A 0.035(2) 0.0278(18) 0.047(2) 0.0112(17) 0.0043(17) 0.0211(16)
C34A 0.0326(19) 0.0270(18) 0.042(2) 0.0040(16) 0.0036(17) 0.0173(16)
C35A 0.048(2) 0.035(2) 0.037(2) 0.0049(17) 0.0089(18) 0.0248(18)
C36A 0.058(3) 0.053(3) 0.051(3) 0.020(2) 0.022(2) 0.036(2)
C37A 0.037(2) 0.058(3) 0.067(3) 0.024(2) 0.022(2) 0.029(2)
C38A 0.030(2) 0.046(2) 0.056(3) 0.013(2) 0.0035(19) 0.0232(18)
C39A 0.0351(19) 0.0308(18) 0.029(2) -0.0016(15) -0.0020(16) 0.0154(16)
C40A 0.048(2) 0.037(2) 0.036(2) -0.0024(17) -0.0005(18) 0.0271(18)
C41A 0.059(3) 0.035(2) 0.037(2) -0.0009(18) -0.008(2) 0.026(2)
C42A 0.057(3) 0.053(3) 0.028(2) 0.0074(19) -0.004(2) 0.023(2)
C43A 0.045(3) 0.077(3) 0.036(3) 0.012(2) 0.008(2) 0.026(2)
C44A 0.040(2) 0.061(3) 0.032(2) 0.004(2) 0.0058(18) 0.029(2)
C45A 0.0347(19) 0.0313(18) 0.0280(19) -0.0005(15) 0.0007(15) 0.0198(16)
C46A 0.039(2) 0.0340(19) 0.0260(19) 0.0018(15) 0.0007(16) 0.0200(16)
C47A 0.035(2) 0.036(2) 0.039(2) -0.0028(17) -0.0037(17) 0.0167(17)
C48A 0.041(2) 0.048(2) 0.038(2) -0.0085(19) -0.0051(18) 0.0195(19)
C49A 0.076(3) 0.053(3) 0.041(3) 0.011(2) -0.013(2) 0.027(3)
C50A 0.059(3) 0.035(2) 0.048(3) 0.009(2) -0.009(2) 0.014(2)
C51A 0.063(3) 0.063(3) 0.031(2) -0.016(2) -0.001(2) 0.027(3)
C52A 0.0302(19) 0.041(2) 0.036(2) -0.0058(18) 0.0063(16) 0.0138(17)
C53A 0.041(2) 0.033(2) 0.046(3) -0.0082(18) 0.0057(19) 0.0190(18)
C54A 0.0246(17) 0.0324(19) 0.043(2) 0.0000(17) 0.0051(16) 0.0138(15)
C55A 0.0283(18) 0.0202(16) 0.041(2) -0.0027(15) 0.0048(16) 0.0055(14)
C56A 0.0283(18) 0.0272(18) 0.035(2) -0.0033(16) -0.0040(16) 0.0107(15)
C57A 0.035(2) 0.0319(19) 0.034(2) -0.0024(16) -0.0004(17) 0.0104(16)
C58A 0.046(2) 0.035(2) 0.038(2) 0.0020(18) -0.0074(19) 0.0120(19)
C59A 0.051(3) 0.032(2) 0.061(3) 0.002(2) -0.011(2) 0.0218(19)
C60A 0.035(2) 0.0255(18) 0.061(3) -0.0044(19) -0.0012(19) 0.0139(16)
C61A 0.0237(17) 0.040(2) 0.031(2) -0.0023(16) -0.0006(15) 0.0128(16)
C62A 0.037(2) 0.045(2) 0.044(3) 0.000(2) -0.0035(19) 0.0140(19)
C63A 0.046(3) 0.074(3) 0.045(3) 0.011(3) -0.004(2) 0.018(3)
C64A 0.042(2) 0.085(4) 0.031(2) -0.009(2) -0.0022(19) 0.023(3)
C65A 0.031(2) 0.053(3) 0.051(3) -0.018(2) 0.0014(19) 0.0099(19)
C66A 0.0280(18) 0.040(2) 0.037(2) -0.0081(17) 0.0054(16) 0.0120(16)
C67A 0.0274(18) 0.035(2) 0.037(2) -0.0073(16) -0.0016(16) 0.0137(16)
C68A 0.039(2) 0.037(2) 0.043(3) -0.0071(18) 0.0046(18) 0.0164(18)
C69A 0.051(3) 0.049(3) 0.044(3) -0.016(2) 0.001(2) 0.021(2)
C70A 0.039(2) 0.067(3) 0.053(3) -0.015(2) 0.004(2) 0.022(2)
C71A 0.037(2) 0.062(3) 0.070(4) -0.022(3) 0.013(2) 0.007(2)
C72A 0.035(2) 0.046(2) 0.060(3) -0.018(2) 0.009(2) -0.0006(19)
Tl1B 0.02620(6) 0.02705(7) 0.02585(7) 0.00011(6) 0.00005(6) 0.01201(6)
B1B 0.030(2) 0.032(2) 0.024(2) 0.0015(17) -0.0087(17) 0.0114(17)
P1B 0.0266(4) 0.0256(4) 0.0311(5) -0.0017(4) 0.0006(4) 0.0084(4)
P2B 0.0265(4) 0.0319(5) 0.0348(6) 0.0053(4) 0.0026(4) 0.0150(4)
P3B 0.0287(4) 0.0239(4) 0.0282(5) -0.0017(4) -0.0002(4) 0.0140(4)
N1B 0.0301(15) 0.0290(15) 0.0231(16) -0.0027(12) 0.0014(12) 0.0117(13)
N2B 0.0284(15) 0.0285(15) 0.0253(16) -0.0051(12) -0.0016(12) 0.0102(13)
N3B 0.0261(14) 0.0312(15) 0.0235(16) 0.0011(12) 0.0009(12) 0.0144(12)
N4B 0.0323(16) 0.0314(15) 0.0197(15) 0.0087(13) 0.0081(12) 0.0148(13)
N5B 0.0239(14) 0.0317(15) 0.0205(15) -0.0032(12) -0.0035(11) 0.0112(12)
N6B 0.0252(15) 0.0350(16) 0.0271(17) 0.0014(13) -0.0029(13) 0.0130(13)
C7B 0.093(4) 0.053(3) 0.042(3) -0.021(2) -0.005(3) 0.024(3)
C8B 0.038(2) 0.037(2) 0.028(2) -0.0123(17) -0.0022(17) 0.0103(17)
C9B 0.045(2) 0.0273(19) 0.037(2) -0.0161(17) 0.0004(18) 0.0060(17)
C10B 0.0233(16) 0.0262(17) 0.033(2) -0.0055(15) 0.0023(15) 0.0096(14)
C11B 0.0282(18) 0.0227(16) 0.032(2) -0.0035(15) -0.0032(15) 0.0061(14)
C12B 0.0211(16) 0.0261(17) 0.0283(19) -0.0009(14) -0.0001(14) 0.0059(14)
C13B 0.034(2) 0.0293(18) 0.038(2) 0.0026(16) 0.0023(17) 0.0102(16)
C14B 0.037(2) 0.035(2) 0.041(2) 0.0070(17) -0.0049(18) 0.0129(17)
C15B 0.037(2) 0.031(2) 0.051(3) 0.0051(18) -0.0139(19) 0.0137(17)
C16B 0.0310(19) 0.0298(19) 0.043(2) -0.0031(17) -0.0022(17) 0.0104(16)
C17B 0.0274(18) 0.0328(19) 0.032(2) -0.0010(16) 0.0041(15) 0.0149(15)
C18B 0.054(3) 0.046(2) 0.049(3) -0.001(2) -0.003(2) 0.034(2)
C19B 0.082(4) 0.075(4) 0.049(3) -0.005(3) -0.016(3) 0.055(3)
C20B 0.058(3) 0.088(4) 0.042(3) -0.017(3) -0.020(2) 0.046(3)
C21B 0.040(2) 0.053(3) 0.045(3) -0.014(2) -0.002(2) 0.016(2)
C22B 0.037(2) 0.039(2) 0.030(2) -0.0020(17) 0.0051(16) 0.0137(17)
C23B 0.0316(19) 0.0312(18) 0.032(2) 0.0043(16) 0.0058(16) 0.0152(16)
C24B 0.038(2) 0.046(2) 0.060(3) -0.011(2) 0.013(2) 0.011(2)
C25B 0.034(2) 0.056(3) 0.069(3) -0.006(3) 0.013(2) 0.010(2)
C26B 0.053(3) 0.070(3) 0.043(3) -0.001(2) 0.017(2) 0.032(3)
C27B 0.065(3) 0.070(3) 0.046(3) -0.020(3) 0.005(2) 0.027(3)
C28B 0.045(2) 0.049(3) 0.044(3) -0.015(2) -0.002(2) 0.011(2)
C29B 0.051(3) 0.072(3) 0.025(2) 0.004(2) 0.0141(19) 0.024(2)
C30B 0.0335(19) 0.0323(19) 0.031(2) 0.0066(16) 0.0104(16) 0.0150(16)
C31B 0.0299(19) 0.0330(19) 0.042(2) 0.0106(17) 0.0087(17) 0.0131(16)
C32B 0.0260(17) 0.0256(17) 0.035(2) 0.0064(15) 0.0059(15) 0.0130(14)
C33B 0.0219(16) 0.0324(18) 0.0267(19) 0.0026(15) 0.0047(14) 0.0131(14)
C34B 0.0244(16) 0.0378(19) 0.0272(19) 0.0041(15) 0.0055(14) 0.0197(15)
C35B 0.0281(18) 0.040(2) 0.032(2) 0.0052(17) 0.0024(15) 0.0179(16)
C36B 0.0297(19) 0.047(2) 0.028(2) -0.0050(17) -0.0006(15) 0.0199(17)
C37B 0.0271(18) 0.037(2) 0.045(3) -0.0101(18) -0.0037(17) 0.0133(16)
C38B 0.0265(18) 0.034(2) 0.048(3) 0.0003(18) -0.0024(17) 0.0170(16)
C39B 0.040(2) 0.0270(18) 0.036(2) 0.0037(16) 0.0044(17) 0.0220(17)
C40B 0.042(2) 0.043(2) 0.040(2) 0.0061(18) 0.0043(18) 0.0265(19)
C41B 0.064(3) 0.058(3) 0.058(3) 0.019(2) 0.024(3) 0.042(3)
C42B 0.108(5) 0.062(3) 0.043(3) 0.005(2) 0.020(3) 0.055(3)
C43B 0.089(4) 0.056(3) 0.043(3) -0.016(2) -0.006(3) 0.038(3)
C44B 0.056(3) 0.036(2) 0.041(3) 0.0001(19) -0.003(2) 0.021(2)
C45B 0.0319(19) 0.0292(18) 0.041(2) 0.0030(17) -0.0018(17) 0.0107(16)
C46B 0.051(3) 0.070(3) 0.073(4) 0.033(3) 0.022(3) 0.040(3)
C47B 0.064(3) 0.082(4) 0.075(4) 0.037(3) 0.013(3) 0.050(3)
C48B 0.060(3) 0.051(3) 0.046(3) 0.018(2) 0.000(2) 0.028(2)
C49B 0.047(2) 0.044(2) 0.036(2) 0.0111(19) 0.0126(19) 0.015(2)
C50B 0.035(2) 0.041(2) 0.039(2) -0.0004(18) 0.0006(17) 0.0155(18)
C51B 0.094(4) 0.109(5) 0.035(3) 0.007(3) -0.012(3) 0.075(4)
C52B 0.041(2) 0.042(2) 0.0178(18) 0.0019(15) -0.0093(15) 0.0225(18)
C53B 0.042(2) 0.040(2) 0.036(2) 0.0059(17) -0.0072(17) 0.0275(18)
C54B 0.0231(16) 0.0211(16) 0.033(2) 0.0020(14) -0.0025(14) 0.0086(13)
C55B 0.0333(18) 0.0250(17) 0.030(2) 0.0031(14) -0.0013(15) 0.0188(15)
C56B 0.0278(17) 0.0216(16) 0.0280(19) 0.0023(13) -0.0005(14) 0.0135(14)
C57B 0.0316(19) 0.0341(19) 0.032(2) 0.0051(16) 0.0058(16) 0.0157(16)
C58B 0.041(2) 0.040(2) 0.037(2) 0.0049(18) 0.0125(18) 0.0232(18)
C59B 0.033(2) 0.044(2) 0.053(3) 0.011(2) 0.0099(19) 0.0228(18)
C60B 0.0265(18) 0.0294(18) 0.043(2) 0.0061(16) 0.0032(16) 0.0127(15)
C61B 0.0273(17) 0.0219(16) 0.0273(19) -0.0018(13) -0.0039(14) 0.0113(14)
C62B 0.043(2) 0.063(3) 0.041(3) 0.007(2) 0.0082(19) 0.037(2)
C63B 0.055(3) 0.081(3) 0.034(2) 0.013(2) 0.019(2) 0.038(3)
C64B 0.053(3) 0.055(3) 0.036(3) 0.011(2) 0.000(2) 0.019(2)
C65B 0.052(2) 0.043(2) 0.031(2) 0.0026(18) -0.0053(19) 0.028(2)
C66B 0.035(2) 0.043(2) 0.031(2) -0.0040(17) -0.0066(16) 0.0235(18)
C67B 0.0280(17) 0.0310(18) 0.0213(18) 0.0029(14) 0.0020(14) 0.0156(15)
C68B 0.058(3) 0.034(2) 0.043(3) -0.0062(19) -0.017(2) 0.019(2)
C69B 0.084(4) 0.053(3) 0.038(3) -0.001(2) -0.026(2) 0.039(3)
C70B 0.049(2) 0.046(2) 0.033(2) -0.0061(18) -0.0073(19) 0.021(2)
C71B 0.042(2) 0.0293(19) 0.043(2) -0.0076(17) -0.0047(19) 0.0124(17)
C72B 0.041(2) 0.0324(19) 0.039(2) 0.0043(17) -0.0014(18) 0.0193(17)
Tl1C 0.02759(7) 0.02759(7) 0.03410(13) 0.000 0.000 0.01380(3)
B1C 0.045(3) 0.045(3) 0.034(5) 0.000 0.000 0.0223(14)
P1C 0.0256(5) 0.0288(5) 0.0495(7) -0.0011(4) -0.0033(4) 0.0112(4)
N1C 0.0268(15) 0.0327(16) 0.041(2) -0.0076(14) -0.0007(14) 0.0127(13)
N2C 0.0309(16) 0.044(2) 0.040(2) 0.0035(16) 0.0122(15) 0.0146(15)
C7C 0.093(5) 0.141(6) 0.061(4) -0.005(4) 0.029(3) 0.069(5)
C8C 0.056(3) 0.064(3) 0.056(3) 0.002(2) 0.021(2) 0.031(3)
C9C 0.039(2) 0.067(3) 0.073(4) 0.002(3) 0.016(2) 0.031(2)
C10C 0.0274(18) 0.0284(18) 0.049(3) 0.0085(17) 0.0165(17) 0.0123(15)
C11C 0.0248(18) 0.034(2) 0.057(3) 0.0068(19) 0.0039(18) 0.0116(16)
C12C 0.0269(18) 0.0294(19) 0.061(3) 0.0118(19) 0.0031(19) 0.0095(16)
C13C 0.039(2) 0.034(2) 0.068(3) -0.003(2) -0.015(2) 0.0128(18)
C14C 0.051(3) 0.051(3) 0.088(4) -0.001(3) -0.032(3) 0.021(2)
C15C 0.047(3) 0.061(3) 0.091(4) 0.010(3) -0.014(3) 0.033(2)
C16C 0.035(2) 0.045(2) 0.087(4) -0.004(2) -0.005(2) 0.023(2)
C17C 0.040(2) 0.034(2) 0.059(3) 0.005(2) 0.004(2) 0.0187(18)
C18C 0.039(2) 0.048(3) 0.077(4) 0.020(2) 0.018(2) 0.022(2)
C19C 0.068(3) 0.048(3) 0.083(4) 0.022(3) 0.024(3) 0.029(3)
C20C 0.098(5) 0.051(3) 0.070(4) 0.014(3) 0.034(3) 0.032(3)
C21C 0.102(5) 0.085(4) 0.065(4) 0.025(3) 0.002(4) 0.055(4)
C22C 0.057(3) 0.052(3) 0.070(4) 0.010(3) -0.001(3) 0.028(2)
C23C 0.0315(19) 0.0270(18) 0.051(3) -0.0005(17) -0.0099(18) 0.0134(16)
C24C 0.036(2) 0.040(2) 0.073(3) -0.011(2) -0.004(2) 0.0090(19)
C25C 0.045(3) 0.034(2) 0.094(4) -0.012(2) -0.013(3) 0.012(2)
C26C 0.059(3) 0.038(2) 0.059(3) -0.015(2) -0.016(2) 0.022(2)
C27C 0.059(3) 0.056(3) 0.055(3) -0.009(2) -0.002(2) 0.028(2)
C28C 0.043(2) 0.034(2) 0.062(3) -0.001(2) 0.003(2) 0.0110(19)
Tl1D 0.02892(8) 0.02892(8) 0.04280(16) 0.000 0.000 0.01446(4)
B1D 0.037(2) 0.037(2) 0.032(4) 0.000 0.000 0.0187(12)
P1D 0.0320(5) 0.0351(5) 0.0428(6) 0.0042(4) 0.0028(4) 0.0198(4)
N1D 0.0316(16) 0.0279(15) 0.058(2) 0.0004(15) -0.0004(16) 0.0153(13)
N2D 0.0391(18) 0.0345(17) 0.037(2) 0.0011(14) 0.0043(15) 0.0174(15)
C7D 0.120(5) 0.088(4) 0.054(4) -0.025(3) -0.010(3) 0.070(4)
C8D 0.049(3) 0.045(2) 0.063(3) -0.016(2) 0.002(2) 0.026(2)
C9D 0.050(3) 0.037(2) 0.066(3) -0.018(2) -0.004(2) 0.026(2)
C10D 0.0263(18) 0.0276(18) 0.067(3) -0.0002(19) 0.0052(18) 0.0144(16)
C11D 0.031(2) 0.033(2) 0.065(3) 0.006(2) 0.008(2) 0.0190(17)
C12D 0.039(2) 0.042(2) 0.046(3) 0.0090(19) 0.0180(19) 0.0284(19)
C13D 0.058(3) 0.056(3) 0.058(3) 0.010(2) 0.011(2) 0.038(2)
C14D 0.069(3) 0.061(3) 0.066(4) 0.025(3) 0.023(3) 0.044(3)
C15D 0.077(4) 0.046(3) 0.097(5) 0.030(3) 0.033(3) 0.040(3)
C16D 0.053(3) 0.034(2) 0.083(4) 0.005(2) 0.018(3) 0.025(2)
C17D 0.0231(17) 0.035(2) 0.050(3) 0.0016(18) 0.0087(16) 0.0115(15)
C18D 0.037(2) 0.044(2) 0.056(3) 0.003(2) 0.002(2) 0.0218(19)
C19D 0.047(3) 0.053(3) 0.072(4) -0.001(3) 0.009(2) 0.032(2)
C20D 0.048(3) 0.064(3) 0.050(3) -0.005(2) 0.013(2) 0.023(2)
C21D 0.061(3) 0.060(3) 0.053(3) 0.015(2) 0.011(2) 0.028(3)
C22D 0.044(2) 0.041(2) 0.056(3) 0.004(2) 0.005(2) 0.020(2)
C23D 0.039(2) 0.038(2) 0.040(2) 0.0096(18) -0.0018(18) 0.0189(18)
C24D 0.052(3) 0.080(4) 0.057(3) 0.009(3) 0.004(2) 0.038(3)
C25D 0.046(3) 0.099(4) 0.059(3) 0.006(3) -0.011(2) 0.034(3)
C26D 0.060(3) 0.084(4) 0.055(3) -0.001(3) -0.017(3) 0.026(3)
C27D 0.096(5) 0.070(4) 0.065(4) -0.013(3) -0.024(3) 0.043(3)
C28D 0.059(3) 0.061(3) 0.056(3) 0.000(2) -0.009(2) 0.034(3)
Tl1E 0.02737(7) 0.02737(7) 0.04263(16) 0.000 0.000 0.01369(4)
B1E 0.040(2) 0.040(2) 0.009(3) 0.000 0.000 0.0199(12)
P1E 0.0233(4) 0.0320(5) 0.0367(6) -0.0043(4) 0.0010(4) 0.0098(4)
N1E 0.0295(16) 0.0297(16) 0.046(2) -0.0054(14) -0.0035(14) 0.0149(13)
N2E 0.0354(17) 0.0364(17) 0.039(2) -0.0045(15) -0.0071(15) 0.0196(15)
C7E 0.066(3) 0.094(4) 0.065(4) 0.013(3) -0.015(3) 0.046(3)
C8E 0.042(2) 0.042(2) 0.049(3) -0.003(2) -0.014(2) 0.0215(19)
C9E 0.0286(19) 0.042(2) 0.067(3) 0.003(2) -0.015(2) 0.0149(18)
C10E 0.0314(19) 0.0266(18) 0.059(3) -0.0032(18) -0.0050(18) 0.0147(16)
C11E 0.0170(16) 0.037(2) 0.060(3) -0.0160(19) -0.0072(17) 0.0134(15)
C12E 0.0238(18) 0.034(2) 0.057(3) -0.0130(19) -0.0075(18) 0.0141(16)
C13E 0.033(2) 0.062(3) 0.058(3) -0.024(2) -0.003(2) 0.021(2)
C14E 0.037(2) 0.083(4) 0.063(3) -0.037(3) -0.008(2) 0.036(3)
C15E 0.045(3) 0.074(3) 0.094(4) -0.043(3) -0.024(3) 0.043(3)
C16E 0.033(2) 0.049(3) 0.082(4) -0.023(2) -0.013(2) 0.025(2)
C17E 0.0273(18) 0.0266(17) 0.040(2) -0.0059(16) -0.0041(16) 0.0083(15)
C18E 0.032(2) 0.038(2) 0.056(3) -0.010(2) 0.0036(19) 0.0148(17)
C19E 0.050(3) 0.052(3) 0.060(3) -0.014(2) 0.007(2) 0.023(2)
C20E 0.046(3) 0.046(2) 0.042(3) -0.005(2) -0.004(2) 0.012(2)
C21E 0.035(2) 0.041(2) 0.060(3) -0.006(2) -0.009(2) 0.0154(18)
C22E 0.036(2) 0.041(2) 0.047(3) -0.0053(19) 0.0029(18) 0.0203(18)
C23E 0.038(2) 0.0309(19) 0.038(2) -0.0054(17) 0.0014(17) 0.0133(17)
C24E 0.036(2) 0.051(3) 0.047(3) -0.006(2) 0.0034(19) 0.012(2)
C25E 0.046(3) 0.048(3) 0.053(3) -0.005(2) 0.012(2) 0.003(2)
C26E 0.067(3) 0.045(3) 0.047(3) 0.009(2) 0.016(3) 0.017(2)
C27E 0.059(3) 0.064(3) 0.057(3) 0.008(3) 0.003(3) 0.028(3)
C28E 0.042(2) 0.050(3) 0.044(3) 0.007(2) 0.006(2) 0.018(2)

loop_
_atom_type_symbol
_atom_type_description
_atom_type_scat_dispersion_real
_atom_type_scat_dispersion_imag
_atom_type_scat_source
C C 0.0033 0.0016 'International Tables Vol C Tables 4.2.6.8 and 6.1.1.4'
H H 0.0000 0.0000 'International Tables Vol C Tables 4.2.6.8 and 6.1.1.4'
B B 0.0013 0.0007 'International Tables Vol C Tables 4.2.6.8 and 6.1.1.4'
N N 0.0061 0.0033 'International Tables Vol C Tables 4.2.6.8 and 6.1.1.4'
P P 0.1023 0.0942 'International Tables Vol C Tables 4.2.6.8 and 6.1.1.4'
Tl Tl -2.8358 9.6688 'International Tables Vol C Tables 4.2.6.8 and 6.1.1.4'

loop_
_geom_angle_atom_site_label_1
_geom_angle_atom_site_label_2
_geom_angle_atom_site_label_3
_geom_angle
_geom_angle_site_symmetry_1
_geom_angle_site_symmetry_3
_geom_angle_publ_flag
N5A Tl1A N1A 70.04(9) . . ?
N5A Tl1A N3A 71.00(10) . . ?
N1A Tl1A N3A 68.88(9) . . ?
N5A Tl1A P2A 129.29(7) . . ?
N1A Tl1A P2A 77.94(7) . . ?
N3A Tl1A P2A 61.08(7) . . ?
N5A Tl1A P1A 79.26(7) . . ?
N1A Tl1A P1A 62.12(7) . . ?
N3A Tl1A P1A 128.84(7) . . ?
P2A Tl1A P1A 118.58(2) . . ?
N5A Tl1A P3A 61.64(7) . . ?
N1A Tl1A P3A 128.72(7) . . ?
N3A Tl1A P3A 79.87(7) . . ?
P2A Tl1A P3A 120.77(2) . . ?
P1A Tl1A P3A 120.57(2) . . ?
N6A B1A N2A 111.5(3) . . ?
N6A B1A N4A 109.4(3) . . ?
N2A B1A N4A 110.0(3) . . ?
C17A P1A C23A 103.77(16) . . ?
C17A P1A C12A 102.59(17) . . ?
C23A P1A C12A 102.33(17) . . ?
C17A P1A Tl1A 129.31(12) . . ?
C23A P1A Tl1A 122.11(12) . . ?
C12A P1A Tl1A 88.49(11) . . ?
C45A P2A C39A 102.68(17) . . ?
C45A P2A C34A 102.15(17) . . ?
C39A P2A C34A 102.80(17) . . ?
C45A P2A Tl1A 120.41(12) . . ?
C39A P2A Tl1A 131.63(12) . . ?
C34A P2A Tl1A 89.40(11) . . ?
C67A P3A C61A 105.92(16) . . ?
C67A P3A C56A 104.38(18) . . ?
C61A P3A C56A 102.14(17) . . ?
C67A P3A Tl1A 123.90(12) . . ?
C61A P3A Tl1A 125.49(12) . . ?
C56A P3A Tl1A 86.73(11) . . ?
C10A N1A N2A 107.5(3) . . ?
C10A N1A Tl1A 126.2(2) . . ?
N2A N1A Tl1A 126.2(2) . . ?
N1A N2A C8A 110.0(3) . . ?
N1A N2A B1A 121.4(3) . . ?
C8A N2A B1A 128.5(3) . . ?
C32A N3A N4A 106.7(3) . . ?
C32A N3A Tl1A 127.3(3) . . ?
N4A N3A Tl1A 125.6(2) . . ?
N3A N4A C30A 109.8(3) . . ?
N3A N4A B1A 120.7(3) . . ?
C30A N4A B1A 129.5(3) . . ?
C54A N5A N6A 106.9(3) . . ?
C54A N5A Tl1A 126.7(3) . . ?
N6A N5A Tl1A 126.4(2) . . ?
C52A N6A N5A 109.8(3) . . ?
C52A N6A B1A 129.3(3) . . ?
N5A N6A B1A 120.8(3) . . ?
N2A C8A C9A 107.2(3) . . ?
N2A C8A C7A 123.3(4) . . ?
C9A C8A C7A 129.3(4) . . ?
C8A C9A C10A 106.2(3) . . ?
N1A C10A C9A 108.9(3) . . ?
N1A C10A C11A 122.2(3) . . ?
C9A C10A C11A 128.9(3) . . ?
C16A C11A C12A 119.2(4) . . ?
C16A C11A C10A 119.4(4) . . ?
C12A C11A C10A 121.4(3) . . ?
C13A C12A C11A 118.4(3) . . ?
C13A C12A P1A 122.9(3) . . ?
C11A C12A P1A 118.7(3) . . ?
C14A C13A C12A 121.3(4) . . ?
C13A C14A C15A 119.8(4) . . ?
C16A C15A C14A 119.9(4) . . ?
C15A C16A C11A 121.3(4) . . ?
C22A C17A C18A 119.9(4) . . ?
C22A C17A P1A 116.2(3) . . ?
C18A C17A P1A 123.9(3) . . ?
C17A C18A C19A 120.2(4) . . ?
C20A C19A C18A 119.3(4) . . ?
C19A C20A C21A 120.3(4) . . ?
C22A C21A C20A 119.3(5) . . ?
C17A C22A C21A 120.9(4) . . ?
C24A C23A C28A 118.5(4) . . ?
C24A C23A P1A 125.2(3) . . ?
C28A C23A P1A 116.2(3) . . ?
C23A C24A C25A 121.1(4) . . ?
C26A C25A C24A 120.1(4) . . ?
C25A C26A C27A 119.8(4) . . ?
C26A C27A C28A 120.1(4) . . ?
C23A C28A C27A 120.4(4) . . ?
N4A C30A C31A 108.0(4) . . ?
N4A C30A C29A 122.8(4) . . ?
C31A C30A C29A 129.3(4) . . ?
C30A C31A C32A 105.2(3) . . ?
N3A C32A C31A 110.3(4) . . ?
N3A C32A C33A 120.6(3) . . ?
C31A C32A C33A 129.1(3) . . ?
C34A C33A C38A 118.6(4) . . ?
C34A C33A C32A 123.1(3) . . ?
C38A C33A C32A 118.2(4) . . ?
C35A C34A C33A 119.0(4) . . ?
C35A C34A P2A 122.5(3) . . ?
C33A C34A P2A 118.4(3) . . ?
C36A C35A C34A 120.6(4) . . ?
C37A C36A C35A 120.7(4) . . ?
C36A C37A C38A 119.7(4) . . ?
C37A C38A C33A 121.3(4) . . ?
C44A C39A C40A 119.1(4) . . ?
C44A C39A P2A 117.2(3) . . ?
C40A C39A P2A 123.7(3) . . ?
C41A C40A C39A 119.5(4) . . ?
C42A C41A C40A 121.0(4) . . ?
C41A C42A C43A 119.7(4) . . ?
C42A C43A C44A 120.3(4) . . ?
C39A C44A C43A 120.4(4) . . ?
C46A C45A C50A 117.7(4) . . ?
C46A C45A P2A 125.5(3) . . ?
C50A C45A P2A 116.7(3) . . ?
C45A C46A C47A 121.3(4) . . ?
C48A C47A C46A 120.4(4) . . ?
C47A C48A C49A 120.1(4) . . ?
C48A C49A C50A 119.5(4) . . ?
C49A C50A C45A 121.0(4) . . ?
N6A C52A C53A 107.7(4) . . ?
N6A C52A C51A 123.0(4) . . ?
C53A C52A C51A 129.2(4) . . ?
C52A C53A C54A 105.7(3) . . ?
N5A C54A C53A 110.0(4) . . ?
N5A C54A C55A 120.9(3) . . ?
C53A C54A C55A 129.1(3) . . ?
C60A C55A C56A 118.5(4) . . ?
C60A C55A C54A 120.0(4) . . ?
C56A C55A C54A 121.5(3) . . ?
C57A C56A C55A 118.9(4) . . ?
C57A C56A P3A 122.9(3) . . ?
C55A C56A P3A 118.1(3) . . ?
C56A C57A C58A 120.5(4) . . ?
C59A C58A C57A 121.0(4) . . ?
C60A C59A C58A 118.9(4) . . ?
C59A C60A C55A 122.1(4) . . ?
C62A C61A C66A 119.1(4) . . ?
C62A C61A P3A 116.1(3) . . ?
C66A C61A P3A 124.5(3) . . ?
C61A C62A C63A 121.4(4) . . ?
C64A C63A C62A 119.1(5) . . ?
C65A C64A C63A 119.7(4) . . ?
C64A C65A C66A 121.5(4) . . ?
C65A C66A C61A 119.2(4) . . ?
C68A C67A C72A 117.7(4) . . ?
C68A C67A P3A 115.7(3) . . ?
C72A C67A P3A 126.5(3) . . ?
C67A C68A C69A 121.9(4) . . ?
C70A C69A C68A 119.8(4) . . ?
C71A C70A C69A 119.5(4) . . ?
C70A C71A C72A 120.8(4) . . ?
C67A C72A C71A 120.2(4) . . ?
N3B Tl1B N1B 70.84(9) . . ?
N3B Tl1B N5B 69.31(9) . . ?
N1B Tl1B N5B 70.15(9) . . ?
N3B Tl1B P3B 78.39(6) . . ?
N1B Tl1B P3B 128.69(7) . . ?
N5B Tl1B P3B 60.84(6) . . ?
N3B Tl1B P1B 127.67(7) . . ?
N1B Tl1B P1B 59.71(7) . . ?
N5B Tl1B P1B 78.49(6) . . ?
P3B Tl1B P1B 119.81(2) . . ?
N3B Tl1B P2B 60.21(6) . . ?
N1B Tl1B P2B 78.67(7) . . ?
N5B Tl1B P2B 126.94(7) . . ?
P3B Tl1B P2B 119.38(2) . . ?
P1B Tl1B P2B 120.40(2) . . ?
N2B B1B N6B 110.4(3) . . ?
N2B B1B N4B 109.9(3) . . ?
N6B B1B N4B 110.2(3) . . ?
C17B P1B C12B 102.36(16) . . ?
C17B P1B C23B 103.35(17) . . ?
C12B P1B C23B 104.42(16) . . ?
C17B P1B Tl1B 127.08(12) . . ?
C12B P1B Tl1B 84.92(11) . . ?
C23B P1B Tl1B 125.74(12) . . ?
C39B P2B C45B 104.90(18) . . ?
C39B P2B C34B 101.95(16) . . ?
C45B P2B C34B 103.07(17) . . ?
C39B P2B Tl1B 126.04(12) . . ?
C45B P2B Tl1B 126.53(13) . . ?
C34B P2B Tl1B 82.99(11) . . ?
C61B P3B C67B 102.32(16) . . ?
C61B P3B C56B 103.06(15) . . ?
C67B P3B C56B 103.12(16) . . ?
C61B P3B Tl1B 129.12(11) . . ?
C67B P3B Tl1B 123.85(11) . . ?
C56B P3B Tl1B 87.35(11) . . ?
C10B N1B N2B 106.9(3) . . ?
C10B N1B Tl1B 125.4(2) . . ?
N2B N1B Tl1B 126.1(2) . . ?
C8B N2B N1B 109.7(3) . . ?
C8B N2B B1B 129.6(3) . . ?
N1B N2B B1B 120.4(3) . . ?
C32B N3B N4B 106.2(3) . . ?
C32B N3B Tl1B 126.3(2) . . ?
N4B N3B Tl1B 127.3(2) . . ?
C30B N4B N3B 109.8(3) . . ?
C30B N4B B1B 130.0(3) . . ?
N3B N4B B1B 120.1(3) . . ?
C54B N5B N6B 106.3(3) . . ?
C54B N5B Tl1B 127.2(2) . . ?
N6B N5B Tl1B 125.5(2) . . ?
C52B N6B N5B 109.9(3) . . ?
C52B N6B B1B 128.7(3) . . ?
N5B N6B B1B 121.3(3) . . ?
N2B C8B C9B 107.3(3) . . ?
N2B C8B C7B 122.8(4) . . ?
C9B C8B C7B 129.8(4) . . ?
C8B C9B C10B 105.7(3) . . ?
N1B C10B C9B 110.3(3) . . ?
N1B C10B C11B 120.1(3) . . ?
C9B C10B C11B 129.5(3) . . ?
C16B C11B C12B 120.9(4) . . ?
C16B C11B C10B 118.0(3) . . ?
C12B C11B C10B 121.0(3) . . ?
C13B C12B C11B 117.5(3) . . ?
C13B C12B P1B 121.8(3) . . ?
C11B C12B P1B 120.5(3) . . ?
C14B C13B C12B 121.6(4) . . ?
C15B C14B C13B 119.5(4) . . ?
C16B C15B C14B 119.7(4) . . ?
C15B C16B C11B 120.7(4) . . ?
C18B C17B C22B 119.5(4) . . ?
C18B C17B P1B 116.1(3) . . ?
C22B C17B P1B 124.4(3) . . ?
C19B C18B C17B 119.9(4) . . ?
C20B C19B C18B 120.7(5) . . ?
C19B C20B C21B 120.3(4) . . ?
C20B C21B C22B 120.0(4) . . ?
C21B C22B C17B 119.6(4) . . ?
C28B C23B C24B 117.7(4) . . ?
C28B C23B P1B 116.4(3) . . ?
C24B C23B P1B 125.5(3) . . ?
C25B C24B C23B 121.0(4) . . ?
C26B C25B C24B 120.6(4) . . ?
C25B C26B C27B 119.2(4) . . ?
C26B C27B C28B 121.1(4) . . ?
C27B C28B C23B 120.4(4) . . ?
N4B C30B C31B 108.3(3) . . ?
N4B C30B C29B 121.7(4) . . ?
C31B C30B C29B 129.9(4) . . ?
C30B C31B C32B 105.3(3) . . ?
N3B C32B C31B 110.4(3) . . ?
N3B C32B C33B 118.7(3) . . ?
C31B C32B C33B 130.9(3) . . ?
C38B C33B C34B 118.7(3) . . ?
C38B C33B C32B 119.5(3) . . ?
C34B C33B C32B 121.7(3) . . ?
C35B C34B C33B 118.4(3) . . ?
C35B C34B P2B 122.7(3) . . ?
C33B C34B P2B 118.7(3) . . ?
C36B C35B C34B 121.5(4) . . ?
C35B C36B C37B 120.3(4) . . ?
C38B C37B C36B 119.3(4) . . ?
C37B C38B C33B 121.8(4) . . ?
C44B C39B C40B 118.8(4) . . ?
C44B C39B P2B 116.1(3) . . ?
C40B C39B P2B 125.0(3) . . ?
C41B C40B C39B 120.2(4) . . ?
C42B C41B C40B 121.0(5) . . ?
C41B C42B C43B 119.3(5) . . ?
C42B C43B C44B 120.2(5) . . ?
C39B C44B C43B 120.5(5) . . ?
C50B C45B C46B 118.7(4) . . ?
C50B C45B P2B 115.4(3) . . ?
C46B C45B P2B 125.9(3) . . ?
C45B C46B C47B 120.7(4) . . ?
C48B C47B C46B 120.2(5) . . ?
C49B C48B C47B 119.5(4) . . ?
C48B C49B C50B 120.5(4) . . ?
C45B C50B C49B 120.4(4) . . ?
N6B C52B C53B 107.6(3) . . ?
N6B C52B C51B 122.8(4) . . ?
C53B C52B C51B 129.5(4) . . ?
C52B C53B C54B 105.1(3) . . ?
N5B C54B C53B 111.0(3) . . ?
N5B C54B C55B 120.2(3) . . ?
C53B C54B C55B 128.8(3) . . ?
C60B C55B C56B 119.5(3) . . ?
C60B C55B C54B 118.7(3) . . ?
C56B C55B C54B 121.8(3) . . ?
C57B C56B C55B 117.9(3) . . ?
C57B C56B P3B 122.2(3) . . ?
C55B C56B P3B 119.7(3) . . ?
C58B C57B C56B 121.7(4) . . ?
C57B C58B C59B 120.0(4) . . ?
C60B C59B C58B 119.1(4) . . ?
C59B C60B C55B 121.8(4) . . ?
C66B C61B C62B 118.2(4) . . ?
C66B C61B P3B 125.5(3) . . ?
C62B C61B P3B 116.3(3) . . ?
C63B C62B C61B 120.3(4) . . ?
C64B C63B C62B 120.3(4) . . ?
C63B C64B C65B 120.1(4) . . ?
C66B C65B C64B 119.8(4) . . ?
C65B C66B C61B 121.3(4) . . ?
C72B C67B C68B 117.6(3) . . ?
C72B C67B P3B 126.0(3) . . ?
C68B C67B P3B 116.3(3) . . ?
C67B C68B C69B 120.9(4) . . ?
C70B C69B C68B 120.8(4) . . ?
C69B C70B C71B 118.5(4) . . ?
C70B C71B C72B 121.5(4) . . ?
C71B C72B C67B 120.8(4) . . ?
N1C Tl1C N1C 71.54(11) 3 . ?
N1C Tl1C N1C 71.54(11) 3 2 ?
N1C Tl1C N1C 71.54(11) . 2 ?
N1C Tl1C P1C 125.06(8) 3 . ?
N1C Tl1C P1C 56.37(7) . . ?
N1C Tl1C P1C 76.36(7) 2 . ?
N1C Tl1C P1C 76.36(7) 3 2 ?
N1C Tl1C P1C 125.06(8) . 2 ?
N1C Tl1C P1C 56.37(7) 2 2 ?
P1C Tl1C P1C 119.067(6) . 2 ?
N1C Tl1C P1C 56.37(7) 3 3 ?
N1C Tl1C P1C 76.36(7) . 3 ?
N1C Tl1C P1C 125.06(8) 2 3 ?
P1C Tl1C P1C 119.067(7) . 3 ?
P1C Tl1C P1C 119.067(7) 2 3 ?
N2C B1C N2C 109.7(3) 2 . ?
N2C B1C N2C 109.7(3) 2 3 ?
N2C B1C N2C 109.7(3) . 3 ?
C17C P1C C23C 103.43(19) . . ?
C17C P1C C12C 100.12(19) . . ?
C23C P1C C12C 103.17(19) . . ?
C17C P1C Tl1C 128.50(14) . . ?
C23C P1C Tl1C 126.41(14) . . ?
C12C P1C Tl1C 82.06(12) . . ?
C10C N1C N2C 106.3(3) . . ?
C10C N1C Tl1C 124.1(3) . . ?
N2C N1C Tl1C 124.6(2) . . ?
C8C N2C N1C 110.0(4) . . ?
C8C N2C B1C 130.2(5) . . ?
N1C N2C B1C 119.6(4) . . ?
N2C C8C C9C 108.2(4) . . ?
N2C C8C C7C 121.3(5) . . ?
C9C C8C C7C 130.5(5) . . ?
C8C C9C C10C 105.4(4) . . ?
N1C C10C C9C 110.2(4) . . ?
N1C C10C C11C 119.9(3) . . ?
C9C C10C C11C 130.0(4) . . ?
C16C C11C C12C 120.2(4) . . ?
C16C C11C C10C 118.9(4) . . ?
C12C C11C C10C 120.9(4) . . ?
C13C C12C C11C 118.2(4) . . ?
C13C C12C P1C 121.5(3) . . ?
C11C C12C P1C 120.3(3) . . ?
C12C C13C C14C 120.6(5) . . ?
C15C C14C C13C 120.0(5) . . ?
C14C C15C C16C 120.0(4) . . ?
C15C C16C C11C 121.0(5) . . ?
C22C C17C C18C 117.8(5) . . ?
C22C C17C P1C 117.8(3) . . ?
C18C C17C P1C 124.3(4) . . ?
C19C C18C C17C 121.7(5) . . ?
C18C C19C C20C 120.4(5) . . ?
C19C C20C C21C 119.7(5) . . ?
C20C C21C C22C 119.7(5) . . ?
C17C C22C C21C 120.7(5) . . ?
C28C C23C C24C 117.6(4) . . ?
C28C C23C P1C 115.9(3) . . ?
C24C C23C P1C 126.3(4) . . ?
C25C C24C C23C 121.2(5) . . ?
C24C C25C C26C 121.0(4) . . ?
C27C C26C C25C 119.0(4) . . ?
C26C C27C C28C 119.8(5) . . ?
C23C C28C C27C 121.3(4) . . ?
N1D Tl1D N1D 70.85(12) 3_565 2_665 ?
N1D Tl1D N1D 70.85(12) 3_565 . ?
N1D Tl1D N1D 70.85(12) 2_665 . ?
N1D Tl1D P1D 78.33(7) 3_565 2_665 ?
N1D Tl1D P1D 59.60(7) 2_665 2_665 ?
N1D Tl1D P1D 127.87(8) . 2_665 ?
N1D Tl1D P1D 59.60(7) 3_565 3_565 ?
N1D Tl1D P1D 127.87(8) 2_665 3_565 ?
N1D Tl1D P1D 78.33(7) . 3_565 ?
P1D Tl1D P1D 119.822(3) 2_665 3_565 ?
N1D Tl1D P1D 127.87(8) 3_565 . ?
N1D Tl1D P1D 78.33(7) 2_665 . ?
N1D Tl1D P1D 59.60(7) . . ?
P1D Tl1D P1D 119.822(3) 2_665 . ?
P1D Tl1D P1D 119.822(3) 3_565 . ?
N2D B1D N2D 109.5(3) 3_565 2_665 ?
N2D B1D N2D 109.5(3) 3_565 . ?
N2D B1D N2D 109.5(3) 2_665 . ?
C23D P1D C17D 104.79(19) . . ?
C23D P1D C12D 103.95(19) . . ?
C17D P1D C12D 100.33(18) . . ?
C23D P1D Tl1D 124.51(14) . . ?
C17D P1D Tl1D 126.88(13) . . ?
C12D P1D Tl1D 86.92(12) . . ?
C10D N1D N2D 105.6(3) . . ?
C10D N1D Tl1D 128.2(3) . . ?
N2D N1D Tl1D 125.3(2) . . ?
C8D N2D N1D 111.2(4) . . ?
C8D N2D B1D 127.2(5) . . ?
N1D N2D B1D 121.6(4) . . ?
N2D C8D C9D 106.5(4) . . ?
N2D C8D C7D 123.8(5) . . ?
C9D C8D C7D 129.6(4) . . ?
C8D C9D C10D 106.6(4) . . ?
N1D C10D C9D 110.1(4) . . ?
N1D C10D C11D 119.9(4) . . ?
C9D C10D C11D 129.9(4) . . ?
C12D C11D C16D 118.2(4) . . ?
C12D C11D C10D 123.4(4) . . ?
C16D C11D C10D 118.4(4) . . ?
C11D C12D C13D 120.0(4) . . ?
C11D C12D P1D 118.1(3) . . ?
C13D C12D P1D 121.8(4) . . ?
C14D C13D C12D 118.9(5) . . ?
C15D C14D C13D 121.4(5) . . ?
C14D C15D C16D 120.3(5) . . ?
C15D C16D C11D 121.1(5) . . ?
C18D C17D C22D 118.7(4) . . ?
C18D C17D P1D 124.5(3) . . ?
C22D C17D P1D 116.7(3) . . ?
C17D C18D C19D 121.2(4) . . ?
C20D C19D C18D 118.8(4) . . ?
C21D C20D C19D 120.4(4) . . ?
C20D C21D C22D 120.6(5) . . ?
C21D C22D C17D 120.3(4) . . ?
C28D C23D C24D 117.8(4) . . ?
C28D C23D P1D 116.0(3) . . ?
C24D C23D P1D 126.1(4) . . ?
C25D C24D C23D 120.0(5) . . ?
C26D C25D C24D 120.7(5) . . ?
C27D C26D C25D 120.3(5) . . ?
C26D C27D C28D 120.4(6) . . ?
C23D C28D C27D 120.7(5) . . ?
N1E Tl1E N1E 70.60(11) 2_655 3_665 ?
N1E Tl1E N1E 70.60(11) 2_655 . ?
N1E Tl1E N1E 70.60(11) 3_665 . ?
N1E Tl1E P1E 59.78(7) 2_655 2_655 ?
N1E Tl1E P1E 78.64(7) 3_665 2_655 ?
N1E Tl1E P1E 127.89(7) . 2_655 ?
N1E Tl1E P1E 78.64(7) 2_655 . ?
N1E Tl1E P1E 127.89(7) 3_665 . ?
N1E Tl1E P1E 59.78(7) . . ?
P1E Tl1E P1E 119.853(3) 2_655 . ?
N1E Tl1E P1E 127.89(7) 2_655 3_665 ?
N1E Tl1E P1E 59.78(7) 3_665 3_665 ?
N1E Tl1E P1E 78.64(7) . 3_665 ?
P1E Tl1E P1E 119.853(3) 2_655 3_665 ?
P1E Tl1E P1E 119.853(3) . 3_665 ?
N2E B1E N2E 109.2(3) 2_655 3_665 ?
N2E B1E N2E 109.1(3) 2_655 . ?
N2E B1E N2E 109.2(3) 3_665 . ?
C23E P1E C17E 104.70(17) . . ?
C23E P1E C12E 104.52(19) . . ?
C17E P1E C12E 101.01(18) . . ?
C23E P1E Tl1E 124.23(13) . . ?
C17E P1E Tl1E 126.18(12) . . ?
C12E P1E Tl1E 88.11(12) . . ?
C10E N1E N2E 106.1(3) . . ?
C10E N1E Tl1E 128.4(3) . . ?
N2E N1E Tl1E 124.7(2) . . ?
C8E N2E N1E 109.0(3) . . ?
C8E N2E B1E 128.1(4) . . ?
N1E N2E B1E 122.9(3) . . ?
N2E C8E C9E 109.1(4) . . ?
N2E C8E C7E 122.2(4) . . ?
C9E C8E C7E 128.8(4) . . ?
C8E C9E C10E 104.8(4) . . ?
N1E C10E C9E 111.0(4) . . ?
N1E C10E C11E 120.0(4) . . ?
C9E C10E C11E 129.0(4) . . ?
C12E C11E C16E 120.1(4) . . ?
C12E C11E C10E 122.2(3) . . ?
C16E C11E C10E 117.7(4) . . ?
C11E C12E C13E 119.1(4) . . ?
C11E C12E P1E 119.1(3) . . ?
C13E C12E P1E 121.8(4) . . ?
C12E C13E C14E 120.1(5) . . ?
C15E C14E C13E 120.4(5) . . ?
C14E C15E C16E 120.2(4) . . ?
C15E C16E C11E 120.1(5) . . ?
C18E C17E C22E 118.3(4) . . ?
C18E C17E P1E 116.3(3) . . ?
C22E C17E P1E 125.1(3) . . ?
C19E C18E C17E 120.8(4) . . ?
C18E C19E C20E 119.8(4) . . ?
C21E C20E C19E 120.3(4) . . ?
C22E C21E C20E 120.3(4) . . ?
C21E C22E C17E 120.5(4) . . ?
C28E C23E C24E 118.2(4) . . ?
C28E C23E P1E 115.6(3) . . ?
C24E C23E P1E 126.2(3) . . ?
C25E C24E C23E 120.0(4) . . ?
C26E C25E C24E 121.1(4) . . ?
C25E C26E C27E 119.7(5) . . ?
C26E C27E C28E 120.2(5) . . ?
C23E C28E C27E 120.9(4) . . ?

loop_
_geom_bond_atom_site_label_1
_geom_bond_atom_site_label_2
_geom_bond_distance
_geom_bond_site_symmetry_2
_geom_bond_publ_flag
Tl1A N5A 2.637(3) . ?
Tl1A N1A 2.642(3) . ?
Tl1A N3A 2.678(3) . ?
Tl1A P2A 3.2122(9) . ?
Tl1A P1A 3.2273(9) . ?
Tl1A P3A 3.2488(9) . ?
B1A N6A 1.534(5) . ?
B1A N2A 1.534(5) . ?
B1A N4A 1.563(5) . ?
P1A C17A 1.835(4) . ?
P1A C23A 1.836(4) . ?
P1A C12A 1.836(4) . ?
P2A C45A 1.829(4) . ?
P2A C39A 1.830(4) . ?
P2A C34A 1.849(4) . ?
P3A C67A 1.825(4) . ?
P3A C61A 1.843(4) . ?
P3A C56A 1.845(4) . ?
N1A C10A 1.335(4) . ?
N1A N2A 1.361(4) . ?
N2A C8A 1.364(5) . ?
N3A C32A 1.339(5) . ?
N3A N4A 1.359(4) . ?
N4A C30A 1.363(5) . ?
N5A C54A 1.324(5) . ?
N5A N6A 1.374(4) . ?
N6A C52A 1.358(5) . ?
C7A C8A 1.481(6) . ?
C8A C9A 1.374(6) . ?
C9A C10A 1.416(5) . ?
C10A C11A 1.454(5) . ?
C11A C16A 1.391(5) . ?
C11A C12A 1.412(5) . ?
C12A C13A 1.409(5) . ?
C13A C14A 1.374(6) . ?
C14A C15A 1.388(6) . ?
C15A C16A 1.380(6) . ?
C17A C22A 1.371(6) . ?
C17A C18A 1.376(5) . ?
C18A C19A 1.408(6) . ?
C19A C20A 1.366(7) . ?
C20A C21A 1.404(7) . ?
C21A C22A 1.377(6) . ?
C23A C24A 1.372(5) . ?
C23A C28A 1.378(6) . ?
C24A C25A 1.384(5) . ?
C25A C26A 1.362(6) . ?
C26A C27A 1.371(6) . ?
C27A C28A 1.390(7) . ?
C29A C30A 1.493(6) . ?
C30A C31A 1.375(6) . ?
C31A C32A 1.400(5) . ?
C32A C33A 1.475(6) . ?
C33A C34A 1.398(6) . ?
C33A C38A 1.407(5) . ?
C34A C35A 1.395(5) . ?
C35A C36A 1.385(6) . ?
C36A C37A 1.360(7) . ?
C37A C38A 1.374(6) . ?
C39A C44A 1.383(5) . ?
C39A C40A 1.396(5) . ?
C40A C41A 1.389(5) . ?
C41A C42A 1.364(6) . ?
C42A C43A 1.377(7) . ?
C43A C44A 1.387(6) . ?
C45A C46A 1.378(5) . ?
C45A C50A 1.408(5) . ?
C46A C47A 1.384(5) . ?
C47A C48A 1.372(6) . ?
C48A C49A 1.381(6) . ?
C49A C50A 1.386(6) . ?
C51A C52A 1.486(6) . ?
C52A C53A 1.374(6) . ?
C53A C54A 1.409(6) . ?
C54A C55A 1.475(6) . ?
C55A C60A 1.401(5) . ?
C55A C56A 1.420(5) . ?
C56A C57A 1.386(5) . ?
C57A C58A 1.393(6) . ?
C58A C59A 1.381(6) . ?
C59A C60A 1.369(6) . ?
C61A C62A 1.378(6) . ?
C61A C66A 1.395(5) . ?
C62A C63A 1.393(6) . ?
C63A C64A 1.387(7) . ?
C64A C65A 1.369(7) . ?
C65A C66A 1.390(6) . ?
C67A C68A 1.382(5) . ?
C67A C72A 1.395(5) . ?
C68A C69A 1.386(6) . ?
C69A C70A 1.386(6) . ?
C70A C71A 1.364(7) . ?
C71A C72A 1.403(6) . ?
Tl1B N3B 2.622(3) . ?
Tl1B N1B 2.635(3) . ?
Tl1B N5B 2.643(3) . ?
Tl1B P3B 3.2640(9) . ?
Tl1B P1B 3.2893(9) . ?
Tl1B P2B 3.3476(9) . ?
B1B N2B 1.539(5) . ?
B1B N6B 1.546(5) . ?
B1B N4B 1.548(5) . ?
P1B C17B 1.834(4) . ?
P1B C12B 1.841(4) . ?
P1B C23B 1.844(4) . ?
P2B C39B 1.829(4) . ?
P2B C45B 1.840(4) . ?
P2B C34B 1.843(4) . ?
P3B C61B 1.829(4) . ?
P3B C67B 1.833(4) . ?
P3B C56B 1.838(3) . ?
N1B C10B 1.320(4) . ?
N1B N2B 1.374(4) . ?
N2B C8B 1.368(5) . ?
N3B C32B 1.337(4) . ?
N3B N4B 1.362(4) . ?
N4B C30B 1.360(4) . ?
N5B C54B 1.324(4) . ?
N5B N6B 1.360(4) . ?
N6B C52B 1.358(5) . ?
C7B C8B 1.487(6) . ?
C8B C9B 1.373(6) . ?
C9B C10B 1.409(5) . ?
C10B C11B 1.489(5) . ?
C11B C16B 1.388(5) . ?
C11B C12B 1.404(5) . ?
C12B C13B 1.397(5) . ?
C13B C14B 1.397(5) . ?
C14B C15B 1.392(6) . ?
C15B C16B 1.381(6) . ?
C17B C18B 1.387(6) . ?
C17B C22B 1.399(5) . ?
C18B C19B 1.380(6) . ?
C19B C20B 1.366(7) . ?
C20B C21B 1.384(7) . ?
C21B C22B 1.385(6) . ?
C23B C28B 1.384(6) . ?
C23B C24B 1.385(5) . ?
C24B C25B 1.382(6) . ?
C25B C26B 1.357(7) . ?
C26B C27B 1.365(7) . ?
C27B C28B 1.380(6) . ?
C29B C30B 1.495(5) . ?
C30B C31B 1.362(6) . ?
C31B C32B 1.402(5) . ?
C32B C33B 1.473(5) . ?
C33B C38B 1.402(5) . ?
C33B C34B 1.417(5) . ?
C34B C35B 1.386(5) . ?
C35B C36B 1.380(5) . ?
C36B C37B 1.384(6) . ?
C37B C38B 1.368(6) . ?
C39B C44B 1.377(6) . ?
C39B C40B 1.395(5) . ?
C40B C41B 1.378(6) . ?
C41B C42B 1.365(8) . ?
C42B C43B 1.385(8) . ?
C43B C44B 1.386(6) . ?
C45B C50B 1.379(6) . ?
C45B C46B 1.381(6) . ?
C46B C47B 1.384(6) . ?
C47B C48B 1.378(7) . ?
C48B C49B 1.364(6) . ?
C49B C50B 1.392(6) . ?
C51B C52B 1.501(6) . ?
C52B C53B 1.373(6) . ?
C53B C54B 1.391(5) . ?
C54B C55B 1.487(5) . ?
C55B C60B 1.392(5) . ?
C55B C56B 1.420(5) . ?
C56B C57B 1.397(5) . ?
C57B C58B 1.382(5) . ?
C58B C59B 1.398(6) . ?
C59B C60B 1.376(6) . ?
C61B C66B 1.387(5) . ?
C61B C62B 1.400(5) . ?
C62B C63B 1.391(6) . ?
C63B C64B 1.368(7) . ?
C64B C65B 1.385(6) . ?
C65B C66B 1.380(5) . ?
C67B C72B 1.383(5) . ?
C67B C68B 1.386(5) . ?
C68B C69B 1.397(6) . ?
C69B C70B 1.359(6) . ?
C70B C71B 1.375(6) . ?
C71B C72B 1.379(5) . ?
Tl1C N1C 2.581(3) 3 ?
Tl1C N1C 2.581(3) . ?
Tl1C N1C 2.581(3) 2 ?
Tl1C P1C 3.4374(10) . ?
Tl1C P1C 3.4374(9) 2 ?
Tl1C P1C 3.4374(9) 3 ?
B1C N2C 1.556(5) 2 ?
B1C N2C 1.556(5) . ?
B1C N2C 1.556(5) 3 ?
P1C C17C 1.828(5) . ?
P1C C23C 1.832(4) . ?
P1C C12C 1.844(4) . ?
N1C C10C 1.341(5) . ?
N1C N2C 1.360(5) . ?
N2C C8C 1.359(6) . ?
C7C C8C 1.520(7) . ?
C8C C9C 1.365(7) . ?
C9C C10C 1.403(6) . ?
C10C C11C 1.487(6) . ?
C11C C16C 1.386(6) . ?
C11C C12C 1.401(6) . ?
C12C C13C 1.400(6) . ?
C13C C14C 1.405(6) . ?
C14C C15C 1.368(8) . ?
C15C C16C 1.377(7) . ?
C17C C22C 1.371(6) . ?
C17C C18C 1.405(6) . ?
C18C C19C 1.363(7) . ?
C19C C20C 1.364(8) . ?
C20C C21C 1.390(9) . ?
C21C C22C 1.401(8) . ?
C23C C28C 1.386(6) . ?
C23C C24C 1.399(6) . ?
C24C C25C 1.358(6) . ?
C25C C26C 1.395(7) . ?
C26C C27C 1.373(7) . ?
C27C C28C 1.398(6) . ?
Tl1D N1D 2.632(3) 3_565 ?
Tl1D N1D 2.632(3) 2_665 ?
Tl1D N1D 2.632(3) . ?
Tl1D P1D 3.3169(10) 2_665 ?
Tl1D P1D 3.3169(10) 3_565 ?
Tl1D P1D 3.3169(10) . ?
B1D N2D 1.558(4) 3_565 ?
B1D N2D 1.558(4) 2_665 ?
B1D N2D 1.558(4) . ?
P1D C23D 1.829(4) . ?
P1D C17D 1.842(4) . ?
P1D C12D 1.851(4) . ?
N1D C10D 1.354(5) . ?
N1D N2D 1.360(5) . ?
N2D C8D 1.360(5) . ?
C7D C8D 1.483(7) . ?
C8D C9D 1.379(7) . ?
C9D C10D 1.383(6) . ?
C10D C11D 1.475(6) . ?
C11D C12D 1.405(6) . ?
C11D C16D 1.409(6) . ?
C12D C13D 1.414(6) . ?
C13D C14D 1.395(7) . ?
C14D C15D 1.356(8) . ?
C15D C16D 1.379(7) . ?
C17D C18D 1.377(6) . ?
C17D C22D 1.390(6) . ?
C18D C19D 1.393(6) . ?
C19D C20D 1.382(7) . ?
C20D C21D 1.369(7) . ?
C21D C22D 1.375(6) . ?
C23D C28D 1.384(7) . ?
C23D C24D 1.400(6) . ?
C24D C25D 1.400(7) . ?
C25D C26D 1.363(8) . ?
C26D C27D 1.346(8) . ?
C27D C28D 1.407(7) . ?
Tl1E N1E 2.654(3) 2_655 ?
Tl1E N1E 2.654(3) 3_665 ?
Tl1E N1E 2.654(3) . ?
Tl1E P1E 3.2580(9) 2_655 ?
Tl1E P1E 3.2580(9) . ?
Tl1E P1E 3.2580(9) 3_665 ?
B1E N2E 1.547(4) 2_655 ?
B1E N2E 1.547(4) 3_665 ?
B1E N2E 1.547(4) . ?
P1E C23E 1.830(4) . ?
P1E C17E 1.835(4) . ?
P1E C12E 1.848(4) . ?
N1E C10E 1.335(5) . ?
N1E N2E 1.370(5) . ?
N2E C8E 1.356(5) . ?
C7E C8E 1.517(7) . ?
C8E C9E 1.361(6) . ?
C9E C10E 1.393(6) . ?
C10E C11E 1.499(6) . ?
C11E C12E 1.394(6) . ?
C11E C16E 1.403(5) . ?
C12E C13E 1.398(6) . ?
C13E C14E 1.399(6) . ?
C14E C15E 1.372(8) . ?
C15E C16E 1.386(7) . ?
C17E C18E 1.392(5) . ?
C17E C22E 1.400(5) . ?
C18E C19E 1.378(6) . ?
C19E C20E 1.382(7) . ?
C20E C21E 1.373(6) . ?
C21E C22E 1.372(6) . ?
C23E C28E 1.380(6) . ?
C23E C24E 1.404(6) . ?
C24E C25E 1.379(7) . ?
C25E C26E 1.368(7) . ?
C26E C27E 1.370(7) . ?
C27E C28E 1.391(6) . ?
